data_7135558
loop_
_publ_author_name
'Qin, Haowei'
'Wang, Tingting'
'Feng, Tingting'
'Zhu, Zhenhua'
'Ying, Xu'
'Zhang, Peng'
'Tang, Jinkui'

_publ_section_title
;
 Chiral biphenanthrene-diol-based lanthanide cubanes.
;
_journal_issue 24
_journal_name_full 'Chemical communications (Cambridge, England)'
_journal_page_first 6591
_journal_page_last 6595
_journal_paper_doi 10.1039/d6cc00777e
_journal_volume 62
_journal_year 2026
_chemical_absolute_configuration rmad
_chemical_formula_moiety 'C168 H100 Er4 O16, 2(C H2 Cl2), 4(C5 H14 N3), 4[CH2Cl2], 1.5[H2O]'
_chemical_formula_sum 'C194 H171 Cl12 Er4 N12 O17.5'
_chemical_formula_weight 4044.86
_space_group_crystal_system orthorhombic
_space_group_IT_number 19
_space_group_name_Hall 'P 2ac 2ab'
_space_group_name_H-M_alt 'P 21 21 21'
_atom_sites_solution_hydrogens mixed
_atom_sites_solution_primary iterative
_audit_creation_date 2025-05-13
_audit_creation_method
;
Olex2 1.5
(compiled 2022.04.07 svn.rca3783a0 for OlexSys, GUI svn.r6498)
;
_audit_update_record
;
2026-01-04 deposited with the CCDC.	2026-03-04 downloaded from the CCDC.
;
_cell_angle_alpha 90
_cell_angle_beta 90
_cell_angle_gamma 90
_cell_formula_units_Z 4
_cell_length_a 17.4169(4)
_cell_length_b 28.5045(8)
_cell_length_c 35.6754(11)
_cell_measurement_reflns_used 9833
_cell_measurement_temperature 180.00
_cell_measurement_theta_max 24.858
_cell_measurement_theta_min 2.393
_cell_volume 17711.4(8)
_computing_cell_refinement 'SAINT V8.38A (Bruker, 2018)'
_computing_data_reduction 'SAINT V8.38A (Bruker, 2018)'
_computing_molecular_graphics 'Olex2 1.5 (Dolomanov et al., 2009)'
_computing_publication_material 'Olex2 1.5 (Dolomanov et al., 2009)'
_computing_structure_refinement 'SHELXL 2018/3 (Sheldrick, 2015)'
_computing_structure_solution 'olex2.solve 1.5 (Bourhis et al., 2015)'
_diffrn_ambient_temperature 180.00
_diffrn_measured_fraction_theta_full 0.995
_diffrn_measured_fraction_theta_max 0.995
_diffrn_measurement_device_type 'CCD area detector'
_diffrn_measurement_method 'phi and omega scans'
_diffrn_radiation_monochromator graphite
_diffrn_radiation_type MoK\a
_diffrn_radiation_wavelength 0.71073
_diffrn_reflns_av_R_equivalents 0.0663
_diffrn_reflns_av_unetI/netI 0.0690
_diffrn_reflns_Laue_measured_fraction_full 0.995
_diffrn_reflns_Laue_measured_fraction_max 0.995
_diffrn_reflns_limit_h_max 20
_diffrn_reflns_limit_h_min -20
_diffrn_reflns_limit_k_max 33
_diffrn_reflns_limit_k_min -33
_diffrn_reflns_limit_l_max 42
_diffrn_reflns_limit_l_min -42
_diffrn_reflns_number 100616
_diffrn_reflns_point_group_measured_fraction_full 0.994
_diffrn_reflns_point_group_measured_fraction_max 0.994
_diffrn_reflns_theta_full 25.077
_diffrn_reflns_theta_max 25.077
_diffrn_reflns_theta_min 2.193
_diffrn_source_current 1.4
_diffrn_source_power 0.07
_diffrn_source_voltage 50.0
_exptl_absorpt_coefficient_mu 2.125
_exptl_absorpt_correction_T_max 0.7452
_exptl_absorpt_correction_T_min 0.5043
_exptl_absorpt_correction_type none
_exptl_absorpt_process_details
;
SADABS-2016/2 (Bruker,2016/2) was used for absorption correction.
wR2(int) was 0.1071 before and 0.0760 after correction.
The Ratio of minimum to maximum transmission is 0.6767.
The \l/2 correction factor is Not present.
;
_exptl_crystal_colour 'clear light colourless'
_exptl_crystal_colour_lustre clear
_exptl_crystal_colour_modifier light
_exptl_crystal_colour_primary colourless
_exptl_crystal_density_diffrn 1.517
_exptl_crystal_description block
_exptl_crystal_F_000 8140
_exptl_crystal_size_max 0.14
_exptl_crystal_size_mid 0.12
_exptl_crystal_size_min 0.1
_refine_diff_density_max 1.053
_refine_diff_density_min -1.617
_refine_diff_density_rms 0.139
_refine_ls_abs_structure_details
;
 Flack x determined using 10100 quotients [(I+)-(I-)]/[(I+)+(I-)]
 (Parsons, Flack and Wagner, Acta Cryst. B69 (2013) 249-259).
;
_refine_ls_abs_structure_Flack 0.027(5)
_refine_ls_extinction_method none
_refine_ls_goodness_of_fit_ref 1.066
_refine_ls_hydrogen_treatment constr
_refine_ls_matrix_type full
_refine_ls_number_parameters 1976
_refine_ls_number_reflns 31294
_refine_ls_number_restraints 1366
_refine_ls_restrained_S_all 1.068
_refine_ls_R_factor_all 0.0831
_refine_ls_R_factor_gt 0.0562
_refine_ls_shift/su_max 0.002
_refine_ls_shift/su_mean 0.000
_refine_ls_structure_factor_coef Fsqd
_refine_ls_weighting_details 'w=1/[\s^2^(Fo^2^)+(0.0602P)^2^+97.5221P] where P=(Fo^2^+2Fc^2^)/3'
_refine_ls_weighting_scheme calc
_refine_ls_wR_factor_gt 0.1321
_refine_ls_wR_factor_ref 0.1558
_reflns_Friedel_coverage 0.859
_reflns_Friedel_fraction_full 0.992
_reflns_Friedel_fraction_max 0.992
_reflns_number_gt 24993
_reflns_number_total 31294
_reflns_threshold_expression 'I > 2\s(I)'
_cod_data_source_file d6cc00777e2.cif
_cod_data_source_block erno3
_cod_depositor_comments 'Adding full bibliography for 7135556--7135559.cif.'
_cod_original_formula_sum 'C194 H171 Cl12 Er4 N12 O17.50'
_cod_database_code 7135558
_shelx_shelxl_version_number 2018/3
_shelx_space_group_comment
;
The symmetry employed for this shelxl refinement is uniquely defined
by the following loop, which should always be used as a source of
symmetry information in preference to the above space-group names.
They are only intended as comments.
;
_shelx_estimated_absorpt_t_max 0.816
_shelx_estimated_absorpt_t_min 0.755
_olex2_refinement_description
;
1. Fixed Uiso
 At 1.2 times of:
  All C(H) groups, All C(H,H) groups, All N(H,H) groups
 At 1.5 times of:
  All C(H,H,H) groups
2. Restrained distances
 C190-C189
 3 with sigma of 0.04
 C190-C187
 2.5 with sigma of 0.04
 N1-C188
 2.623 with sigma of 0.04
 N12-C165 \\sim N11-C165
 with sigma of 0.02
 N8-C186 \\sim N1-C186 \\sim N9-C186
 with sigma of 0.02
 N8-N9 \\sim N9-N1
 with sigma of 0.02
 N9-C186 \\sim N9-C187 \\sim N9-C190
 with sigma of 0.02
 N8-C189 \\sim N8-C186 \\sim N8-C188
 with sigma of 0.02
 N1-C187 \\sim N1-C188
 with sigma of 0.02
3. Restrained planarity
 N1, N8, N9, C186
 with sigma of 0.1
4. Uiso/Uaniso restraints and constraints
C1 \\sim C2 \\sim C3 \\sim C4 \\sim C5 \\sim C6 \\sim C7 \\sim C8 \\sim C9
\\sim C10 \\sim C11 \\sim C12 \\sim C13 \\sim C14 \\sim C15 \\sim C16 \\sim C17
\\sim C18 \\sim C19 \\sim C20 \\sim C21 \\sim C22 \\sim C23 \\sim C24 \\sim C25
\\sim C26 \\sim C27 \\sim C28 \\sim C29 \\sim C30 \\sim C31 \\sim C32 \\sim C33
\\sim C34 \\sim C35 \\sim C36 \\sim C37 \\sim C38 \\sim C39 \\sim C40 \\sim C41
\\sim C42 \\sim C43 \\sim C44 \\sim C45 \\sim C46 \\sim C47 \\sim C48 \\sim C49
\\sim C50 \\sim C51 \\sim C52 \\sim C53 \\sim C54 \\sim C55 \\sim C56 \\sim C57
\\sim C58 \\sim C59 \\sim C60 \\sim C61 \\sim C62 \\sim C63 \\sim C64 \\sim C65
\\sim C66 \\sim C67 \\sim C68 \\sim C69 \\sim C70 \\sim C71 \\sim C72 \\sim C73
\\sim C74 \\sim C75 \\sim C76 \\sim C77 \\sim C78 \\sim C79 \\sim C80 \\sim C81
\\sim C82 \\sim C83 \\sim C84 \\sim C85 \\sim C86 \\sim C87 \\sim C88 \\sim C89
\\sim C90 \\sim C91 \\sim C92 \\sim C93 \\sim C94 \\sim C95 \\sim C96 \\sim C97
\\sim C98 \\sim C99 \\sim C100 \\sim C101 \\sim C102 \\sim C103 \\sim C105
\\sim C106 \\sim C107 \\sim C108 \\sim C110 \\sim C111 \\sim C112 \\sim C113
\\sim C114 \\sim C115 \\sim C116 \\sim C117 \\sim C118 \\sim C119 \\sim C120
\\sim C121 \\sim C122 \\sim C124 \\sim C125 \\sim C126 \\sim C128 \\sim C130
\\sim C131 \\sim C132 \\sim C134 \\sim C135 \\sim C136 \\sim C137 \\sim C140
\\sim C141 \\sim C142 \\sim C144 \\sim C147 \\sim C148 \\sim C149 \\sim C150
\\sim C151 \\sim C152 \\sim C154 \\sim C155 \\sim C156 \\sim C157 \\sim C158
\\sim C160 \\sim C161 \\sim C162 \\sim C163 \\sim C164 \\sim C168 \\sim C169
\\sim C170 \\sim C171 \\sim C172 \\sim C173 \\sim C174 \\sim C175 \\sim C176
\\sim C177 \\sim C178 \\sim C179 \\sim C180 \\sim C181 \\sim C182 \\sim C183
\\sim C184 \\sim C159 \\sim C109 \\sim C123 \\sim C138 \\sim C139 \\sim C146
\\sim C129 \\sim C143 \\sim C153 \\sim C165 \\sim C166 \\sim C104 \\sim C127
\\sim C133 \\sim C145 \\sim C167: within 2A with sigma of 0.01 and sigma for
terminal atoms of 0.03 within 2A
N1 \\sim N8 \\sim N9 \\sim C186 \\sim C187 \\sim C188 \\sim C189 \\sim C190:
within 2A with sigma of 0.01 and sigma for terminal atoms of 0.03 within 2A
Cl3 \\sim Cl4 \\sim C159: within 2A with sigma of 0.01 and sigma for terminal
atoms of 0.02 within 2A
5. Rigid body (RIGU) restrains
 N3, N11, N12, C129, C143, C153, C165, C166
 with sigma for 1-2 distances of 0.004 and sigma for 1-3 distances of 0.004
 N1, N8, N9, C186, C187, C188, C189, C190
 with sigma for 1-2 distances of 0.004 and sigma for 1-3 distances of 0.004
6.a Everything fixed:
 O1, H1, O2, H2, O3, H3, O4, H4
6.b Riding coordinates:
 C187(H18A,H18B,H18C), C188(H18D,H18E,H18F), C129(H12D,H12E,H12F), C166(H16D,
 H16E,H16F)
6.c Rotating group:
 N2(H2A,H2B)
6.d Secondary CH2 refined with riding coordinates:
 C185(H18J,H18K), C159(H15D,H15E)
6.e Aromatic/amide H refined with riding coordinates:
 C3(H3A), C5(H5), C10(H10), C13(H13), C14(H14), C21(H21), C24(H24), C34(H34),
 C35(H35), C39(H39), C43(H43), C45(H45), C48(H48), C51(H51), C52(H52), C55(H55),
  C59(H59), C60(H60), C61(H61), C62(H62), C65(H65), C67(H67), C68(H68),
 C73(H73), C76(H76), C79(H79), C80(H80), C81(H81), C82(H82), C83(H83), C85(H85),
  C86(H86), C87(H87), C91(H91), C92(H92), C94(H94), C95(H95), C96(H96),
 C97(H97), C98(H98), C99(H99), C100(H100), C101(H101), C102(H102), C105(H105),
 C106(H106), C107(H107), C110(H110), C111(H111), C112(H112), C113(H113),
 C114(H114), C115(H115), C118(H118), C119(H119), C120(H120), C121(H121),
 C122(H122), C124(H124), C125(H125), C128(H128), C130(H130), C134(H134),
 C135(H135), C136(H136), C137(H137), C142(H142), C144(H144), C147(H147),
 C148(H148), C149(H149), C150(H150), C151(H151), C152(H152), C154(H154),
 C155(H155), C156(H156), C157(H157), C158(H158), C160(H160), C162(H162),
 C163(H163), C164(H164), C168(H168), C169(H169), C170(H170), C171(H171),
 C172(H172), C173(H173), C174(H174), C175(H175), C180(H180), C181(H181),
 C182(H182), C183(H183), C184(H184)
6.f Fitted hexagon refined as free rotating group:
 C116(C117,C118,C119,C120,C121)
6.g X=CH2 refined with riding coordinates:
 N1(H1A,H1B), N3(H3B,H3C), N4(H4A,H4B)
6.h Naphthalene refined as free rotating group:
 C174(C175,C176,C177,C178,C179,C180,C181,C182,C183)
6.i Idealised Me refined as rotating group:
 C189(H18G,H18H,H18I), C190(H19A,H19B,H19C), C109(H10A,H10B,H10C), C138(H13A,
 H13B,H13C), C139(H13D,H13E,H13F), C146(H14A,H14B,H14C), C143(H14G,H14H,H14I),
 C153(H15A,H15B,H15C), C127(H12A,H12B,H12C), C133(H13G,H13H,H13I), C145(H14D,
 H14E,H14F), C167(H16A,H16B,H16C)
;
_smtbx_masks_special_details
;
A solvent mask was calculated and 728 electrons were 
found in a volume of 3388\%A^3^ in 2 voids per unit cell. 
This is consistent with the presence of 
4[CH2Cl2], 1.5[H2O] per Asymmetric Unit 
which account for 732 electrons 
per unit cell.
;
_smtbx_masks_void_probe_radius 1.2
_smtbx_masks_void_truncation_radius 1.2
_olex2_submission_special_instructions 'No special instructions were received'

loop_
_space_group_symop_operation_xyz
'x, y, z'
'-x+1/2, -y, z+1/2'
'-x, y+1/2, -z+1/2'
'x+1/2, -y+1/2, -z'

loop_
_atom_site_label
_atom_site_type_symbol
_atom_site_fract_x
_atom_site_fract_y
_atom_site_fract_z
_atom_site_U_iso_or_equiv
_atom_site_adp_type
_atom_site_occupancy
_atom_site_site_symmetry_order
_atom_site_calc_flag
_atom_site_refinement_flags_posn
_atom_site_refinement_flags_adp
_atom_site_refinement_flags_occupancy
_atom_site_disorder_assembly
_atom_site_disorder_group
Er1 Er 0.54223(4) 0.43813(2) 0.59646(2) 0.04071(17) Uani 1 1 d . . . . .
Er2 Er 0.45183(4) 0.53363(2) 0.65223(2) 0.03798(16) Uani 1 1 d . . . . .
Er3 Er 0.37673(4) 0.41067(2) 0.65885(2) 0.03649(16) Uani 1 1 d . . . . .
Er4 Er 0.34891(4) 0.48281(2) 0.57138(2) 0.03819(17) Uani 1 1 d . . . . .
O1 O 0.492130 0.454490 0.656460 0.037 Uani 1 1 d . . . . .
H1 H 0.527930 0.448030 0.676170 0.050 Uiso 1 1 d . . . . .
O2 O 0.471710 0.507320 0.590790 0.038 Uani 1 1 d . . . . .
H2 H 0.491830 0.532030 0.575600 0.050 Uiso 1 1 d . . . . .
O3 O 0.412540 0.415160 0.594850 0.038 Uani 1 1 d . . . . .
H3 H 0.405620 0.386540 0.580250 0.050 Uiso 1 1 d . . . . .
O4 O 0.343390 0.487020 0.637970 0.032 Uani 1 1 d . . . . .
H4 H 0.297820 0.498050 0.646560 0.050 Uiso 1 1 d . . . . .
O5 O 0.6451(7) 0.4716(4) 0.6159(3) 0.052(3) Uani 1 1 d . . . . .
O6 O 0.5605(8) 0.4390(4) 0.5374(3) 0.057(3) Uani 1 1 d . . . . .
O7 O 0.5734(7) 0.3651(4) 0.6030(3) 0.054(3) Uani 1 1 d . . . . .
O8 O 0.4491(7) 0.5343(4) 0.7124(3) 0.054(3) Uani 1 1 d . . . . .
O9 O 0.3783(7) 0.5921(3) 0.6426(3) 0.045(2) Uani 1 1 d . . . . .
O10 O 0.5651(7) 0.5665(4) 0.6478(3) 0.058(3) Uani 1 1 d . . . . .
O11 O 0.3412(7) 0.4284(3) 0.7142(3) 0.052(3) Uani 1 1 d . . . . .
O12 O 0.4465(7) 0.3510(3) 0.6738(3) 0.053(3) Uani 1 1 d . . . . .
O13 O 0.2742(6) 0.3731(3) 0.6422(3) 0.048(3) Uani 1 1 d . . . . .
O14 O 0.3764(8) 0.4594(4) 0.5168(3) 0.060(3) Uani 1 1 d . . . . .
O15 O 0.3318(6) 0.5550(3) 0.5603(3) 0.042(2) Uani 1 1 d . . . . .
O16 O 0.2324(7) 0.4567(4) 0.5716(3) 0.056(3) Uani 1 1 d . . . . .
C1 C 0.2499(11) 0.3524(5) 0.6104(4) 0.048(3) Uani 1 1 d . U . . .
C2 C 0.4785(10) 0.2528(5) 0.6215(5) 0.050(3) Uani 1 1 d . U . . .
C3 C 0.2251(11) 0.4727(5) 0.7208(5) 0.055(4) Uani 1 1 d . U . . .
H3A H 0.198813 0.452355 0.704000 0.066 Uiso 1 1 calc R U . . .
C4 C 0.5363(11) 0.3257(5) 0.5976(5) 0.053(3) Uani 1 1 d . U . . .
C5 C 0.2894(12) 0.3137(5) 0.5972(5) 0.058(4) Uani 1 1 d . U . . .
H5 H 0.332798 0.301767 0.610211 0.069 Uiso 1 1 calc R U . . .
C6 C 0.3381(9) 0.7228(5) 0.5926(5) 0.050(3) Uani 1 1 d . U . . .
C7 C 0.3041(9) 0.6018(5) 0.6382(5) 0.043(3) Uani 1 1 d . U . . .
C8 C 0.0939(10) 0.4122(6) 0.6401(6) 0.059(3) Uani 1 1 d . U . . .
C9 C 0.4125(9) 0.6884(5) 0.5397(5) 0.052(3) Uani 1 1 d . U . . .
C10 C 0.5460(11) 0.3598(5) 0.7171(5) 0.053(3) Uani 1 1 d . U . . .
H10 H 0.516302 0.381829 0.730826 0.064 Uiso 1 1 calc R U . . .
C11 C 0.5106(11) 0.4630(5) 0.4787(4) 0.053(3) Uani 1 1 d . U . . .
C12 C 0.6835(9) 0.4847(6) 0.6464(5) 0.056(4) Uani 1 1 d . U . . .
C13 C 0.5085(12) 0.3154(7) 0.5617(5) 0.066(4) Uani 1 1 d . U . . .
H13 H 0.514091 0.337153 0.541663 0.079 Uiso 1 1 calc R U . . .
C14 C 0.1893(13) 0.5093(5) 0.7350(5) 0.062(4) Uani 1 1 d . U . . .
H14 H 0.136781 0.514025 0.728926 0.074 Uiso 1 1 calc R U . . .
C15 C 0.4546(10) 0.2213(5) 0.6510(5) 0.054(3) Uani 1 1 d . U . . .
C16 C 0.1594(9) 0.6477(5) 0.5666(6) 0.058(3) Uani 1 1 d . U . . .
C17 C 0.5227(9) 0.2941(5) 0.6279(5) 0.047(3) Uani 1 1 d . U . . .
C18 C 0.3622(9) 0.6814(5) 0.5709(5) 0.047(3) Uani 1 1 d . U . . .
C19 C 0.5162(9) 0.3397(5) 0.6848(4) 0.041(3) Uani 1 1 d . U . . .
C20 C 0.5600(9) 0.3098(5) 0.6629(5) 0.043(3) Uani 1 1 d . U . . .
C21 C 0.6269(9) 0.6246(6) 0.5646(5) 0.051(3) Uani 1 1 d . U . . .
H21 H 0.607771 0.646668 0.546901 0.061 Uiso 1 1 calc R U . . .
C22 C 0.1834(11) 0.3697(5) 0.5933(5) 0.059(3) Uani 1 1 d . U . . .
C23 C 0.1589(13) 0.3487(6) 0.5582(5) 0.073(4) Uani 1 1 d . U . . .
C24 C 0.0739(11) 0.3230(6) 0.6410(6) 0.065(4) Uani 1 1 d . U . . .
H24 H 0.103131 0.319515 0.618669 0.078 Uiso 1 1 calc R U . . .
C25 C 0.5384(13) 0.5434(5) 0.4567(4) 0.059(3) Uani 1 1 d . U . . .
C26 C 0.4225(12) 0.4826(5) 0.7627(4) 0.059(3) Uani 1 1 d . U . . .
C27 C 0.0582(10) 0.3694(6) 0.6557(6) 0.065(4) Uani 1 1 d . U . . .
C28 C 0.3013(13) 0.5329(6) 0.7704(5) 0.060(3) Uani 1 1 d . U . . .
C29 C 0.3351(8) 0.6352(5) 0.5776(5) 0.042(3) Uani 1 1 d . U . . .
C30 C 0.1782(10) 0.4564(5) 0.5984(6) 0.054(4) Uani 1 1 d . U . . .
C31 C 0.4095(11) 0.1799(6) 0.6412(5) 0.056(3) Uani 1 1 d . U . . .
C32 C 0.5038(12) 0.4986(6) 0.4507(4) 0.056(3) Uani 1 1 d . U . . .
C33 C 0.4010(12) 0.4195(5) 0.4999(4) 0.052(3) Uani 1 1 d . U . . .
C34 C 0.2636(13) 0.2926(6) 0.5643(5) 0.066(4) Uani 1 1 d . U . . .
H34 H 0.291415 0.266851 0.554247 0.079 Uiso 1 1 calc R U . . .
C35 C 0.4127(9) 0.6059(5) 0.5262(5) 0.046(3) Uani 1 1 d . U . . .
H35 H 0.430895 0.580233 0.511723 0.056 Uiso 1 1 calc R U . . .
C36 C 0.6396(9) 0.2982(5) 0.6744(5) 0.048(3) Uani 1 1 d . U . . .
C37 C 0.3603(8) 0.5978(5) 0.5557(4) 0.038(3) Uani 1 1 d . U . . .
C38 C 0.1938(9) 0.6306(5) 0.6014(6) 0.054(3) Uani 1 1 d . U . . .
C39 C 0.6972(12) 0.4521(8) 0.6732(6) 0.074(4) Uani 1 1 d . U . . .
H39 H 0.676144 0.421516 0.670856 0.089 Uiso 1 1 calc R U . . .
C40 C 0.1475(11) 0.4133(6) 0.6108(5) 0.059(3) Uani 1 1 d . U . . .
C41 C 0.7031(10) 0.6077(6) 0.5613(5) 0.056(3) Uani 1 1 d . U . . .
C42 C 0.4690(12) 0.4177(5) 0.4796(4) 0.057(3) Uani 1 1 d . U . . .
C43 C 0.4066(16) 0.5598(8) 0.8139(5) 0.083(5) Uani 1 1 d . U . . .
H43 H 0.435629 0.532233 0.809049 0.100 Uiso 1 1 calc R U . . .
C44 C 0.2258(14) 0.5415(6) 0.7588(5) 0.068(4) Uani 1 1 d . U . . .
C45 C 0.5845(12) 0.5505(6) 0.4886(4) 0.059(4) Uani 1 1 d . U . . .
H45 H 0.609910 0.579630 0.492443 0.071 Uiso 1 1 calc R U . . .
C46 C 0.4755(13) 0.5050(5) 0.7390(5) 0.060(4) Uani 1 1 d . U . . .
C47 C 0.4910(13) 0.3737(6) 0.4644(6) 0.067(4) Uani 1 1 d . U . . .
C48 C 0.3538(12) 0.3796(5) 0.5039(4) 0.055(4) Uani 1 1 d . U . . .
H48 H 0.306571 0.381569 0.517123 0.066 Uiso 1 1 calc R U . . .
C49 C 0.6874(10) 0.5613(7) 0.6172(6) 0.062(4) Uani 1 1 d . U . . .
C50 C 0.6137(10) 0.5783(6) 0.6193(5) 0.055(4) Uani 1 1 d . U . . .
C51 C 0.4725(13) 0.2726(6) 0.5561(6) 0.071(4) Uani 1 1 d . U . . .
H51 H 0.460293 0.263541 0.531131 0.085 Uiso 1 1 calc R U . . .
C52 C 0.4372(10) 0.6500(6) 0.5182(5) 0.054(4) Uani 1 1 d . U . . .
H52 H 0.471539 0.654950 0.497895 0.065 Uiso 1 1 calc R U . . .
C53 C 0.2756(8) 0.6223(4) 0.6059(5) 0.042(3) Uani 1 1 d . U . . .
C54 C 0.3411(12) 0.4920(5) 0.7559(4) 0.055(3) Uani 1 1 d . U . . .
C55 C 0.6770(10) 0.2498(5) 0.6177(5) 0.051(3) Uani 1 1 d . U . . .
H55 H 0.628052 0.254417 0.606639 0.061 Uiso 1 1 calc R U . . .
C56 C 0.4107(17) 0.4254(7) 0.8189(5) 0.081(4) Uani 1 1 d . U . . .
C57 C 0.5548(11) 0.4724(5) 0.5105(4) 0.052(3) Uani 1 1 d . U . . .
C58 C 0.4534(12) 0.2425(6) 0.5848(5) 0.060(3) Uani 1 1 d . U . . .
C59 C 0.3302(18) 0.4328(7) 0.8239(5) 0.089(5) Uani 1 1 d . U . . .
H59 H 0.304335 0.454531 0.808152 0.106 Uiso 1 1 calc R U . . .
C60 C 0.6157(11) 0.3484(6) 0.7287(5) 0.059(4) Uani 1 1 d . U . . .
H60 H 0.634359 0.361643 0.751413 0.071 Uiso 1 1 calc R U . . .
C61 C 0.1785(11) 0.6026(6) 0.6655(6) 0.067(4) Uani 1 1 d . U . . .
H61 H 0.145312 0.596658 0.686073 0.081 Uiso 1 1 calc R U . . .
C62 C 0.3003(11) 0.7210(6) 0.6292(6) 0.058(4) Uani 1 1 d . U . . .
H62 H 0.290484 0.691455 0.640533 0.070 Uiso 1 1 calc R U . . .
C63 C 0.1994(14) 0.3080(7) 0.5460(6) 0.077(4) Uani 1 1 d . U . . .
C64 C 0.6925(9) 0.2695(5) 0.6530(6) 0.052(3) Uani 1 1 d . U . . .
C65 C 0.5573(13) 0.4973(6) 0.7409(5) 0.068(4) Uani 1 1 d . U . . .
H65 H 0.591080 0.512328 0.723743 0.082 Uiso 1 1 calc R U . . .
C66 C 0.0748(10) 0.6550(6) 0.5663(7) 0.070(4) Uani 1 1 d . U . . .
C67 C 0.7493(11) 0.6239(7) 0.5293(6) 0.066(4) Uani 1 1 d . U . . .
H67 H 0.728170 0.645492 0.511788 0.079 Uiso 1 1 calc R U . . .
C68 C 0.7315(10) 0.2240(7) 0.5990(6) 0.064(4) Uani 1 1 d . U . . .
H68 H 0.719291 0.212378 0.574767 0.077 Uiso 1 1 calc R U . . .
C69 C 0.7360(10) 0.5754(6) 0.5856(6) 0.061(4) Uani 1 1 d . U . . .
C70 C 0.4590(14) 0.4931(6) 0.4153(4) 0.066(4) Uani 1 1 d . U . . .
C71 C 0.4532(15) 0.4513(6) 0.7917(5) 0.072(4) Uani 1 1 d . U . . .
C72 C 0.7109(10) 0.5304(7) 0.6493(6) 0.069(4) Uani 1 1 d . U . . .
C73 C 0.3768(13) 0.3385(5) 0.4888(5) 0.060(4) Uani 1 1 d . U . . .
H73 H 0.345230 0.311496 0.491633 0.072 Uiso 1 1 calc R U . . .
C74 C 0.4465(14) 0.3346(6) 0.4688(5) 0.066(4) Uani 1 1 d . U . . .
C75 C 0.3017(11) 0.4635(5) 0.7302(4) 0.049(3) Uani 1 1 d . U . . .
C76 C 0.4234(14) 0.4537(7) 0.4029(5) 0.078(4) Uani 1 1 d . U . . .
H76 H 0.423331 0.426889 0.418733 0.094 Uiso 1 1 calc R U . . .
C77 C 0.1468(10) 0.6218(5) 0.6326(6) 0.059(3) Uani 1 1 d . U . . .
C78 C 0.6619(11) 0.3182(6) 0.7091(5) 0.058(3) Uani 1 1 d . U . . .
C79 C 0.0146(12) 0.4568(8) 0.6847(7) 0.078(4) Uani 1 1 d . U . . .
H79 H -0.003149 0.486441 0.693227 0.094 Uiso 1 1 calc R U . . .
C80 C 0.5333(14) 0.5809(6) 0.4326(5) 0.076(4) Uani 1 1 d . U . . .
H80 H 0.559852 0.609395 0.437466 0.091 Uiso 1 1 calc R U . . .
C81 C 0.5924(11) 0.5140(5) 0.5146(4) 0.052(3) Uani 1 1 d . U . . .
H81 H 0.624905 0.518312 0.535660 0.063 Uiso 1 1 calc R U . . .
C82 C 0.1506(11) 0.4971(6) 0.6141(6) 0.066(4) Uani 1 1 d . U . . .
H82 H 0.169655 0.526340 0.605254 0.080 Uiso 1 1 calc R U . . .
C83 C 0.5845(14) 0.4680(7) 0.7677(6) 0.076(4) Uani 1 1 d . U . . .
H83 H 0.638489 0.464304 0.770248 0.091 Uiso 1 1 calc R U . . .
C84 C 0.3611(11) 0.7680(5) 0.5803(6) 0.062(4) Uani 1 1 d . U . . .
C85 C 0.0456(12) 0.2827(6) 0.6599(6) 0.071(4) Uani 1 1 d . U . . .
H85 H 0.057458 0.252256 0.650774 0.085 Uiso 1 1 calc R U . . .
C86 C 0.4363(17) 0.5954(7) 0.8380(6) 0.091(5) Uani 1 1 d . U . . .
H86 H 0.485881 0.591248 0.848557 0.109 Uiso 1 1 calc R U . . .
C87 C -0.0179(13) 0.3316(7) 0.7061(7) 0.078(5) Uani 1 1 d . U . . .
H87 H -0.048934 0.334636 0.727848 0.094 Uiso 1 1 calc R U . . .
C88 C 0.3343(14) 0.5657(6) 0.7974(5) 0.071(4) Uani 1 1 d . U . . .
C89 C 0.4492(19) 0.3918(8) 0.8443(6) 0.094(5) Uani 1 1 d . U . . .
C90 C 0.0108(12) 0.3727(7) 0.6876(7) 0.073(4) Uani 1 1 d . U . . .
C91 C 0.1976(11) 0.6562(6) 0.5330(7) 0.069(4) Uani 1 1 d . U . . .
H91 H 0.251696 0.652110 0.532048 0.082 Uiso 1 1 calc R U . . .
C92 C 0.2551(11) 0.5920(6) 0.6692(6) 0.062(4) Uani 1 1 d . U . . .
H92 H 0.274666 0.578678 0.691676 0.074 Uiso 1 1 calc R U . . .
C93 C 0.0698(10) 0.4556(6) 0.6544(7) 0.069(4) Uani 1 1 d . U . . .
C94 C 0.2787(12) 0.7615(6) 0.6473(7) 0.070(4) Uani 1 1 d . U . . .
H94 H 0.249639 0.759555 0.669791 0.084 Uiso 1 1 calc R U . . .
C95 C 0.0976(11) 0.4969(6) 0.6414(7) 0.070(4) Uani 1 1 d . U . . .
H95 H 0.079694 0.525603 0.651643 0.084 Uiso 1 1 calc R U . . .
C96 C 0.3957(16) 0.6357(7) 0.8466(6) 0.086(5) Uani 1 1 d . U . . .
H96 H 0.416755 0.658361 0.863172 0.103 Uiso 1 1 calc R U . . .
C97 C 0.4102(12) 0.2008(6) 0.5771(6) 0.067(4) Uani 1 1 d . U . . .
H97 H 0.394983 0.194383 0.552103 0.080 Uiso 1 1 calc R U . . .
C98 C 0.3256(16) 0.6425(7) 0.8311(5) 0.082(5) Uani 1 1 d . U . . .
H98 H 0.298216 0.670823 0.835376 0.099 Uiso 1 1 calc R U . . .
C99 C 0.325(2) 0.3767(8) 0.8730(6) 0.100(6) Uani 1 1 d . U . . .
H99 H 0.296805 0.359546 0.891003 0.120 Uiso 1 1 calc R U . . .
C100 C 0.5814(10) 0.6094(6) 0.5928(5) 0.052(3) Uani 1 1 d . U . . .
H100 H 0.529488 0.619336 0.594670 0.062 Uiso 1 1 calc R U . . .
C101 C 0.3836(12) 0.1486(7) 0.6694(6) 0.072(4) Uani 1 1 d . U . . .
H101 H 0.358276 0.120366 0.662581 0.086 Uiso 1 1 calc R U . . .
C102 C 0.8041(11) 0.2140(8) 0.6139(7) 0.079(5) Uani 1 1 d . U . . .
H102 H 0.840919 0.195839 0.600637 0.095 Uiso 1 1 calc R U . . .
C103 C 0.5379(15) 0.4438(7) 0.7910(5) 0.079(4) Uani 1 1 d . U . . .
C105 C 0.2884(18) 0.4089(7) 0.8513(6) 0.094(5) Uani 1 1 d . U . . .
H105 H 0.235223 0.414974 0.854793 0.112 Uiso 1 1 calc R U . . .
C106 C 0.4688(14) 0.2894(6) 0.4558(6) 0.070(4) Uani 1 1 d . U . . .
H106 H 0.436367 0.263590 0.461600 0.084 Uiso 1 1 calc R U . . .
C107 C 0.4653(14) 0.2275(7) 0.6880(6) 0.076(4) Uani 1 1 d . U . . .
H107 H 0.494317 0.254090 0.695623 0.091 Uiso 1 1 calc R U . . .
C108 C 0.7668(11) 0.2605(7) 0.6690(7) 0.071(4) Uani 1 1 d . U . . .
C110 C 0.3906(12) 0.1704(6) 0.6046(6) 0.067(4) Uani 1 1 d . U . . .
H110 H 0.363607 0.142382 0.598624 0.081 Uiso 1 1 calc R U . . .
C111 C 0.1836(15) 0.5815(6) 0.7713(6) 0.077(4) Uani 1 1 d . U . . .
H111 H 0.131623 0.586036 0.764143 0.092 Uiso 1 1 calc R U . . .
C112 C 0.5253(18) 0.3837(9) 0.8408(7) 0.101(5) Uani 1 1 d . U . . .
H112 H 0.548620 0.359565 0.855264 0.121 Uiso 1 1 calc R U . . .
C113 C 0.4336(11) 0.7334(6) 0.5295(6) 0.066(4) Uani 1 1 d . U . . .
H113 H 0.468124 0.736945 0.509057 0.080 Uiso 1 1 calc R U . . .
C114 C 0.4378(15) 0.1987(8) 0.7155(7) 0.090(5) Uani 1 1 d . U . . .
H114 H 0.447718 0.205398 0.741159 0.108 Uiso 1 1 calc R U . . .
C115 C -0.0131(12) 0.4175(7) 0.7015(7) 0.080(5) Uani 1 1 d . U . . .
H115 H -0.047548 0.419779 0.722033 0.097 Uiso 1 1 calc R U . . .
C116 C 0.8593(7) 0.5780(4) 0.5491(4) 0.073(4) Uani 1 1 d G U . . .
C117 C 0.8164(6) 0.5564(5) 0.5770(4) 0.079(4) Uani 1 1 d G U . . .
C118 C 0.8481(7) 0.5198(5) 0.5977(4) 0.096(5) Uani 1 1 d G U . . .
H118 H 0.818804 0.505031 0.616792 0.115 Uiso 1 1 calc R U . . .
C119 C 0.9226(7) 0.5049(5) 0.5904(5) 0.099(5) Uani 1 1 d G U . . .
H119 H 0.944235 0.479953 0.604509 0.118 Uiso 1 1 calc R U . . .
C120 C 0.9654(6) 0.5266(5) 0.5624(5) 0.103(5) Uani 1 1 d G U . . .
H120 H 1.016369 0.516392 0.557452 0.124 Uiso 1 1 calc R U . . .
C121 C 0.9338(7) 0.5631(5) 0.5418(4) 0.089(5) Uani 1 1 d G U . . .
H121 H 0.963072 0.577909 0.522678 0.107 Uiso 1 1 calc R U . . .
C122 C 0.0409(12) 0.6707(6) 0.5320(7) 0.075(4) Uani 1 1 d . U . . .
H122 H -0.012954 0.676019 0.531453 0.091 Uiso 1 1 calc R U . . .
C124 C 0.8186(11) 0.2320(8) 0.6485(7) 0.079(4) Uani 1 1 d . U . . .
H124 H 0.866701 0.224991 0.659670 0.095 Uiso 1 1 calc R U . . .
C125 C 0.6106(16) 0.4038(9) 0.4359(9) 0.110(6) Uani 1 1 d . U . . .
H125 H 0.598121 0.435207 0.442325 0.132 Uiso 1 1 calc R U . . .
C126 C 0.0927(15) 0.3646(8) 0.5356(6) 0.087(4) Uani 1 1 d . U . . .
C128 C 0.1593(11) 0.6704(6) 0.5010(7) 0.073(4) Uani 1 1 d . U . . .
H128 H 0.187041 0.675024 0.478356 0.087 Uiso 1 1 calc R U . . .
C130 C 0.0259(17) 0.3524(10) 0.4745(8) 0.106(6) Uani 1 1 d . U . . .
H130 H 0.015926 0.336304 0.451724 0.128 Uiso 1 1 calc R U . . .
C131 C 0.5573(15) 0.3644(7) 0.4433(7) 0.087(4) Uani 1 1 d . U . . .
C132 C 0.5782(14) 0.3208(7) 0.4297(8) 0.091(4) Uani 1 1 d . U . . .
C134 C 0.3372(12) 0.8085(6) 0.5989(7) 0.076(4) Uani 1 1 d . U . . .
H134 H 0.347428 0.838263 0.588039 0.091 Uiso 1 1 calc R U . . .
C135 C 0.2993(12) 0.8064(6) 0.6327(7) 0.076(4) Uani 1 1 d . U . . .
H135 H 0.287140 0.834200 0.646103 0.091 Uiso 1 1 calc R U . . .
C136 C 0.0307(11) 0.6467(7) 0.6002(7) 0.076(4) Uani 1 1 d . U . . .
H136 H -0.022908 0.652984 0.600371 0.091 Uiso 1 1 calc R U . . .
C137 C -0.0006(12) 0.2881(7) 0.6925(7) 0.073(4) Uani 1 1 d . U . . .
H137 H -0.019645 0.261032 0.704941 0.088 Uiso 1 1 calc R U . . .
C140 C 0.0822(15) 0.3381(9) 0.4991(6) 0.089(5) Uani 1 1 d . U . . .
C141 C 0.2946(16) 0.6074(6) 0.8089(6) 0.078(4) Uani 1 1 d . U . . .
C142 C 0.3811(16) 0.4886(9) 0.3446(6) 0.099(5) Uani 1 1 d . U . . .
H142 H 0.353588 0.486776 0.321624 0.118 Uiso 1 1 calc R U . . .
C144 C 0.6444(17) 0.3116(9) 0.4111(9) 0.111(6) Uani 1 1 d . U . . .
H144 H 0.655341 0.280212 0.403879 0.133 Uiso 1 1 calc R U . . .
C147 C 0.4879(14) 0.5757(7) 0.4009(6) 0.082(5) Uani 1 1 d . U . . .
H147 H 0.479498 0.602075 0.385175 0.098 Uiso 1 1 calc R U . . .
C148 C 0.4078(11) 0.7731(6) 0.5469(7) 0.069(4) Uani 1 1 d . U . . .
H148 H 0.420208 0.803319 0.537403 0.083 Uiso 1 1 calc R U . . .
C149 C 0.0798(12) 0.6780(7) 0.5017(8) 0.078(5) Uani 1 1 d . U . . .
H149 H 0.054309 0.688651 0.479700 0.094 Uiso 1 1 calc R U . . .
C150 C 0.2214(16) 0.6141(7) 0.7948(6) 0.079(5) Uani 1 1 d . U . . .
H150 H 0.195153 0.642192 0.801210 0.095 Uiso 1 1 calc R U . . .
C151 C 0.6796(18) 0.3922(9) 0.4189(9) 0.121(6) Uani 1 1 d . U . . .
H151 H 0.718591 0.415537 0.418079 0.146 Uiso 1 1 calc R U . . .
C152 C 0.8229(11) 0.6079(7) 0.5248(6) 0.069(4) Uani 1 1 d . U . . .
H152 H 0.850579 0.618214 0.503375 0.083 Uiso 1 1 calc R U . . .
C154 C 0.401(2) 0.3685(9) 0.8697(7) 0.105(6) Uani 1 1 d . U . . .
H154 H 0.422941 0.345441 0.885619 0.126 Uiso 1 1 calc R U . . .
C155 C 0.0639(11) 0.6307(7) 0.6304(7) 0.074(4) Uani 1 1 d . U . . .
H155 H 0.033150 0.624465 0.651816 0.089 Uiso 1 1 calc R U . . .
C156 C 0.3945(15) 0.1588(8) 0.7054(7) 0.090(5) Uani 1 1 d . U . . .
H156 H 0.373205 0.139233 0.724255 0.108 Uiso 1 1 calc R U . . .
C157 C 0.0410(17) 0.4003(9) 0.5469(8) 0.107(6) Uani 1 1 d . U . . .
H157 H 0.044230 0.413904 0.571167 0.129 Uiso 1 1 calc R U . . .
C158 C 0.5678(16) 0.4089(8) 0.8177(6) 0.092(5) Uani 1 1 d . U . . .
H158 H 0.621791 0.404164 0.818355 0.111 Uiso 1 1 calc R U . . .
C160 C 0.1799(16) 0.2855(8) 0.5115(6) 0.090(5) Uani 1 1 d . U . . .
H160 H 0.209813 0.259394 0.503724 0.108 Uiso 1 1 calc R U . . .
C161 C 0.4537(16) 0.5325(7) 0.3911(5) 0.084(4) Uani 1 1 d . U . . .
C162 C -0.0175(19) 0.4156(10) 0.5201(8) 0.120(6) Uani 1 1 d . U . . .
H162 H -0.054017 0.439578 0.524886 0.144 Uiso 1 1 calc R U . . .
C163 C 0.1243(17) 0.2985(10) 0.4907(7) 0.100(5) Uani 1 1 d . U . . .
H163 H 0.111755 0.280724 0.469028 0.120 Uiso 1 1 calc R U . . .
C164 C 0.4176(16) 0.5295(9) 0.3564(6) 0.094(5) Uani 1 1 d . U . . .
H164 H 0.417825 0.556046 0.340358 0.113 Uiso 1 1 calc R U . . .
C168 C 0.6964(18) 0.3464(10) 0.4022(10) 0.125(6) Uani 1 1 d . U . . .
H168 H 0.739678 0.341098 0.386552 0.150 Uiso 1 1 calc R U . . .
C169 C 0.5309(14) 0.2812(6) 0.4364(6) 0.080(5) Uani 1 1 d . U . . .
H169 H 0.543588 0.250810 0.427398 0.096 Uiso 1 1 calc R U . . .
C170 C -0.0125(17) 0.3891(10) 0.4846(8) 0.109(6) Uani 1 1 d . U . . .
H170 H -0.043927 0.401559 0.465190 0.131 Uiso 1 1 calc R U . . .
C171 C 0.3878(16) 0.4504(8) 0.3690(6) 0.091(5) Uani 1 1 d . U . . .
H171 H 0.366711 0.421036 0.361603 0.109 Uiso 1 1 calc R U . . .
C172 C 0.7863(12) 0.2783(8) 0.7067(7) 0.080(5) Uani 1 1 d . U . . .
H172 H 0.832350 0.268780 0.718675 0.096 Uiso 1 1 calc R U . . .
C173 C 0.7388(12) 0.3077(7) 0.7234(7) 0.076(4) Uani 1 1 d . U . . .
H173 H 0.755327 0.322728 0.745784 0.091 Uiso 1 1 calc R U . . .
C174 C 0.8871(8) 0.5529(6) 0.7282(4) 0.137(6) Uani 1 1 d G U . . .
H174 H 0.929977 0.555300 0.744563 0.165 Uiso 1 1 calc R U . . .
C175 C 0.8454(10) 0.5114(5) 0.7263(4) 0.131(6) Uani 1 1 d G U . . .
H175 H 0.859777 0.485416 0.741419 0.158 Uiso 1 1 calc R U . . .
C176 C 0.7828(9) 0.5080(5) 0.7024(5) 0.114(5) Uani 1 1 d G U . . .
C177 C 0.7618(8) 0.5461(5) 0.6803(4) 0.108(5) Uani 1 1 d G U . . .
C178 C 0.8035(6) 0.5876(4) 0.6821(3) 0.118(5) Uani 1 1 d G U . . .
C179 C 0.8661(6) 0.5910(5) 0.7061(3) 0.130(6) Uani 1 1 d G U . . .
C180 C 0.9079(8) 0.6325(6) 0.7080(5) 0.140(7) Uani 1 1 d G U . . .
H180 H 0.950693 0.634879 0.724341 0.168 Uiso 1 1 calc R U . . .
C181 C 0.8869(9) 0.6706(5) 0.6859(5) 0.138(7) Uani 1 1 d G U . . .
H181 H 0.915369 0.698966 0.687154 0.165 Uiso 1 1 calc R U . . .
C182 C 0.8242(9) 0.6672(5) 0.6619(5) 0.130(6) Uani 1 1 d G U . . .
H182 H 0.809843 0.693169 0.646822 0.157 Uiso 1 1 calc R U . . .
C183 C 0.7825(8) 0.6256(5) 0.6601(4) 0.118(6) Uani 1 1 d G U . . .
H183 H 0.739641 0.623286 0.643677 0.141 Uiso 1 1 calc R U . . .
C184 C 0.7391(15) 0.4628(9) 0.7021(8) 0.102(5) Uani 1 1 d . U . . .
H184 H 0.742029 0.442034 0.722901 0.123 Uiso 1 1 calc R U . . .
Cl1 Cl 0.0327(15) 0.7792(5) 0.7003(4) 0.303(12) Uani 1 1 d . . . . .
Cl2 Cl 0.1086(12) 0.6993(6) 0.7246(4) 0.262(9) Uani 1 1 d . . . . .
C185 C 0.077(2) 0.7323(13) 0.6852(11) 0.158(15) Uani 1 1 d . . . . .
H18J H 0.121923 0.741386 0.669648 0.190 Uiso 1 1 calc R U . . .
H18K H 0.042211 0.713106 0.669663 0.190 Uiso 1 1 calc R U . . .
Cl3 Cl 0.6320(9) 0.6994(3) 0.4703(3) 0.179(5) Uani 1 1 d . U . . .
Cl4 Cl 0.5731(9) 0.7063(5) 0.3979(4) 0.239(7) Uani 1 1 d . U . . .
C159 C 0.639(3) 0.7247(11) 0.4301(11) 0.181(10) Uani 1 1 d . U . . .
H15D H 0.690722 0.719189 0.419975 0.217 Uiso 1 1 calc R U . . .
H15E H 0.632509 0.758952 0.433699 0.217 Uiso 1 1 calc R U . . .
N1 N 0.7195(17) 0.3674(14) 0.5968(8) 0.223(14) Uani 1 1 d D U . . .
H1A H 0.733912 0.368482 0.620393 0.268 Uiso 1 1 calc R U . . .
H1B H 0.670475 0.368669 0.590962 0.268 Uiso 1 1 calc R U . . .
N8 N 0.8402(18) 0.3628(12) 0.5856(8) 0.185(9) Uani 1 1 d D U . . .
N9 N 0.7574(14) 0.3547(12) 0.5338(9) 0.177(9) Uani 1 1 d D U . . .
C186 C 0.7729(15) 0.3640(10) 0.5693(9) 0.182(8) Uani 1 1 d D U . . .
C187 C 0.6855(19) 0.3379(16) 0.5321(10) 0.192(14) Uani 1 1 d D U . . .
H18A H 0.681105 0.318606 0.509434 0.288 Uiso 1 1 d R U . . .
H18B H 0.647355 0.363126 0.531233 0.288 Uiso 1 1 d R U . . .
H18C H 0.676465 0.318316 0.554234 0.288 Uiso 1 1 d R U . . .
C188 C 0.854(3) 0.3803(19) 0.6197(11) 0.234(16) Uani 1 1 d D U . . .
H18D H 0.824891 0.409348 0.623179 0.351 Uiso 1 1 d R U . . .
H18E H 0.909191 0.387038 0.622259 0.351 Uiso 1 1 d R U . . .
H18F H 0.838831 0.357358 0.638679 0.351 Uiso 1 1 d R U . . .
C189 C 0.883(2) 0.3292(13) 0.5689(11) 0.182(13) Uani 1 1 d D U . . .
H18G H 0.886823 0.301900 0.585457 0.273 Uiso 1 1 calc R U . . .
H18H H 0.934667 0.341512 0.563894 0.273 Uiso 1 1 calc R U . . .
H18I H 0.858976 0.319921 0.545207 0.273 Uiso 1 1 calc R U . . .
C190 C 0.791(2) 0.3736(17) 0.5036(11) 0.232(16) Uani 1 1 d D U . . .
H19A H 0.818255 0.402334 0.510938 0.348 Uiso 1 1 calc R U . . .
H19B H 0.752132 0.381143 0.484794 0.348 Uiso 1 1 calc R U . . .
H19C H 0.827957 0.351175 0.493077 0.348 Uiso 1 1 calc R U . . .
N2 N 0.5175(12) 0.6306(6) 0.7034(4) 0.080(6) Uani 1 1 d . . . . .
H2A H 0.479910 0.611728 0.711259 0.096 Uiso 1 1 d R U . . .
H2B H 0.536387 0.618747 0.682237 0.096 Uiso 1 1 d R U . . .
N7 N 0.4288(12) 0.6901(6) 0.7134(5) 0.083(6) Uani 1 1 d . . . . .
N10 N 0.5342(10) 0.7025(6) 0.6769(4) 0.068(4) Uani 1 1 d . . . . .
C109 C 0.6158(13) 0.6922(8) 0.6708(7) 0.088(7) Uani 1 1 d . . . . .
H10A H 0.633993 0.670817 0.690410 0.132 Uiso 1 1 calc R U . . .
H10B H 0.645270 0.721441 0.671812 0.132 Uiso 1 1 calc R U . . .
H10C H 0.622528 0.677474 0.646221 0.132 Uiso 1 1 calc R U . . .
C123 C 0.4909(15) 0.6754(8) 0.6970(5) 0.073(6) Uani 1 1 d . . . . .
C138 C 0.5053(14) 0.7378(7) 0.6514(7) 0.087(7) Uani 1 1 d . . . . .
H13A H 0.530909 0.767719 0.656431 0.130 Uiso 1 1 calc R U . . .
H13B H 0.449820 0.741373 0.655034 0.130 Uiso 1 1 calc R U . . .
H13C H 0.515534 0.728132 0.625520 0.130 Uiso 1 1 calc R U . . .
C139 C 0.4198(16) 0.7404(9) 0.7238(6) 0.094(8) Uani 1 1 d . . . . .
H13D H 0.415829 0.743216 0.751136 0.141 Uiso 1 1 calc R U . . .
H13E H 0.373194 0.753034 0.712182 0.141 Uiso 1 1 calc R U . . .
H13F H 0.464508 0.758172 0.715016 0.141 Uiso 1 1 calc R U . . .
C146 C 0.369(2) 0.6597(10) 0.7284(7) 0.136(14) Uani 1 1 d . . . . .
H14A H 0.361655 0.632672 0.711733 0.204 Uiso 1 1 calc R U . . .
H14B H 0.320427 0.677315 0.730031 0.204 Uiso 1 1 calc R U . . .
H14C H 0.383442 0.648752 0.753375 0.204 Uiso 1 1 calc R U . . .
N3 N 0.2084(12) 0.3483(6) 0.7120(4) 0.079(5) Uani 1 1 d . . . . .
H3B H 0.184514 0.374139 0.718750 0.095 Uiso 1 1 calc R U . . .
H3C H 0.226082 0.345289 0.689049 0.095 Uiso 1 1 calc R U . . .
N11 N 0.1864(17) 0.3259(9) 0.7701(6) 0.135(11) Uani 1 1 d D . . . .
N12 N 0.2185(14) 0.2714(8) 0.7176(6) 0.101(6) Uani 1 1 d D . . . .
C129 C 0.146(2) 0.3677(10) 0.7789(7) 0.120(11) Uani 1 1 d . . . . .
H12D H 0.180631 0.394541 0.774811 0.180 Uiso 1 1 d R U . . .
H12E H 0.130291 0.366971 0.805191 0.180 Uiso 1 1 d R U . . .
H12F H 0.101181 0.370721 0.762751 0.180 Uiso 1 1 d R U . . .
C143 C 0.175(2) 0.2271(11) 0.7304(10) 0.137(12) Uani 1 1 d . . . . .
H14G H 0.206616 0.210259 0.748921 0.206 Uiso 1 1 calc R U . . .
H14H H 0.165992 0.206740 0.708784 0.206 Uiso 1 1 calc R U . . .
H14I H 0.126400 0.236129 0.741757 0.206 Uiso 1 1 calc R U . . .
C153 C 0.215(2) 0.2974(10) 0.8009(7) 0.126(11) Uani 1 1 d . . . . .
H15A H 0.251287 0.315924 0.815927 0.189 Uiso 1 1 calc R U . . .
H15B H 0.241849 0.269782 0.790791 0.189 Uiso 1 1 calc R U . . .
H15C H 0.172352 0.287200 0.816625 0.189 Uiso 1 1 calc R U . . .
C165 C 0.217(2) 0.3170(8) 0.7343(6) 0.120(10) Uani 1 1 d D . . . .
C166 C 0.272(2) 0.2682(10) 0.6866(10) 0.153(16) Uani 1 1 d . . . . .
H16D H 0.242932 0.271001 0.663103 0.230 Uiso 1 1 d R U . . .
H16E H 0.309582 0.293601 0.688153 0.230 Uiso 1 1 d R U . . .
H16F H 0.298222 0.237901 0.687273 0.230 Uiso 1 1 d R U . . .
N4 N 0.1833(11) 0.4439(6) 0.4962(5) 0.083(6) Uani 1 1 d . . . . .
H4A H 0.175755 0.455359 0.518790 0.099 Uiso 1 1 calc R U . . .
H4B H 0.177380 0.413627 0.492089 0.099 Uiso 1 1 calc R U . . .
N5 N 0.2116(10) 0.5161(6) 0.4754(5) 0.070(5) Uani 1 1 d . . . . .
N6 N 0.2109(11) 0.4546(6) 0.4337(5) 0.084(6) Uani 1 1 d . . . . .
C104 C 0.2034(11) 0.4719(6) 0.4685(6) 0.068(6) Uani 1 1 d . . . . .
C127 C 0.2193(17) 0.4045(9) 0.4278(6) 0.107(10) Uani 1 1 d . . . . .
H12A H 0.246626 0.390668 0.449089 0.160 Uiso 1 1 calc R U . . .
H12B H 0.248400 0.398918 0.404726 0.160 Uiso 1 1 calc R U . . .
H12C H 0.168353 0.390119 0.425598 0.160 Uiso 1 1 calc R U . . .
C133 C 0.2719(15) 0.5453(9) 0.4597(7) 0.098(8) Uani 1 1 d . . . . .
H13G H 0.305031 0.556747 0.479898 0.147 Uiso 1 1 calc R U . . .
H13H H 0.248892 0.571979 0.446537 0.147 Uiso 1 1 calc R U . . .
H13I H 0.302486 0.526729 0.442011 0.147 Uiso 1 1 calc R U . . .
C145 C 0.1987(15) 0.4824(10) 0.3985(6) 0.106(9) Uani 1 1 d . . . . .
H14D H 0.148663 0.474418 0.387683 0.159 Uiso 1 1 calc R U . . .
H14E H 0.239335 0.474869 0.380430 0.159 Uiso 1 1 calc R U . . .
H14F H 0.200249 0.515952 0.404318 0.159 Uiso 1 1 calc R U . . .
C167 C 0.1723(12) 0.5380(8) 0.5060(6) 0.081(7) Uani 1 1 d . . . . .
H16A H 0.121603 0.523667 0.509048 0.122 Uiso 1 1 calc R U . . .
H16B H 0.166364 0.571610 0.500841 0.122 Uiso 1 1 calc R U . . .
H16C H 0.202163 0.533819 0.529039 0.122 Uiso 1 1 calc R U . . .

loop_
_atom_site_aniso_label
_atom_site_aniso_U_11
_atom_site_aniso_U_22
_atom_site_aniso_U_33
_atom_site_aniso_U_23
_atom_site_aniso_U_13
_atom_site_aniso_U_12
Er1 0.0552(4) 0.0257(3) 0.0412(4) 0.0023(3) -0.0054(3) 0.0061(3)
Er2 0.0534(4) 0.0256(3) 0.0349(3) -0.0025(3) -0.0145(3) -0.0007(3)
Er3 0.0525(4) 0.0243(3) 0.0327(3) -0.0011(3) -0.0124(3) 0.0036(3)
Er4 0.0576(4) 0.0237(3) 0.0333(3) -0.0010(3) -0.0165(3) 0.0014(3)
O1 0.041 0.029 0.041 0.003 -0.014 -0.001
O2 0.063 0.018 0.033 -0.003 -0.012 0.003
O3 0.048 0.028 0.037 -0.003 -0.007 0.011
O4 0.042 0.015 0.038 0.004 -0.012 0.001
O5 0.056(7) 0.053(7) 0.045(6) 0.004(5) 0.003(5) 0.012(5)
O6 0.095(9) 0.032(5) 0.045(6) 0.007(5) -0.003(6) 0.000(6)
O7 0.073(8) 0.030(6) 0.058(7) 0.013(5) -0.003(6) 0.004(5)
O8 0.086(8) 0.042(6) 0.033(6) -0.010(5) -0.012(6) -0.010(6)
O9 0.070(7) 0.019(5) 0.046(6) -0.005(4) -0.007(5) -0.001(5)
O10 0.062(7) 0.046(6) 0.067(8) 0.014(6) -0.024(6) -0.013(5)
O11 0.098(9) 0.026(5) 0.032(5) -0.010(4) -0.024(6) -0.003(5)
O12 0.065(8) 0.027(5) 0.067(7) 0.003(5) -0.017(6) 0.023(5)
O13 0.059(7) 0.032(5) 0.054(7) -0.001(5) -0.020(5) -0.001(5)
O14 0.099(10) 0.032(6) 0.048(7) 0.002(5) -0.023(6) -0.013(6)
O15 0.061(7) 0.016(4) 0.049(6) 0.002(4) -0.020(5) -0.005(4)
O16 0.072(8) 0.037(6) 0.059(7) 0.013(5) -0.026(6) -0.022(5)
C1 0.088(9) 0.019(6) 0.038(7) 0.004(5) -0.034(6) -0.013(6)
C2 0.063(7) 0.032(6) 0.055(7) 0.000(6) -0.021(6) 0.011(6)
C3 0.091(9) 0.020(6) 0.053(8) -0.003(6) -0.011(7) -0.002(6)
C4 0.068(8) 0.033(6) 0.058(8) -0.004(6) 0.000(7) 0.013(6)
C5 0.105(10) 0.027(6) 0.042(7) 0.004(6) -0.021(7) -0.010(7)
C6 0.048(7) 0.022(5) 0.080(8) 0.003(6) 0.001(6) -0.004(5)
C7 0.052(8) 0.018(6) 0.061(8) 0.003(5) -0.002(6) -0.007(5)
C8 0.053(7) 0.041(6) 0.084(8) 0.021(7) -0.027(6) -0.002(6)
C9 0.043(7) 0.036(6) 0.076(8) 0.000(6) 0.000(6) 0.000(5)
C10 0.069(8) 0.036(7) 0.055(8) 0.009(6) -0.013(7) 0.002(7)
C11 0.095(8) 0.033(6) 0.031(6) 0.009(5) -0.003(6) 0.008(6)
C12 0.040(7) 0.062(8) 0.068(9) 0.011(7) -0.027(7) 0.007(6)
C13 0.095(10) 0.048(7) 0.054(8) -0.001(7) -0.010(8) 0.020(7)
C14 0.102(10) 0.026(6) 0.058(8) -0.010(6) 0.002(8) -0.006(7)
C15 0.061(7) 0.040(6) 0.059(7) 0.007(6) -0.023(6) -0.001(6)
C16 0.035(6) 0.028(6) 0.111(9) 0.008(7) -0.020(7) 0.000(5)
C17 0.056(7) 0.030(6) 0.055(7) -0.002(5) -0.009(6) 0.013(5)
C18 0.042(6) 0.027(5) 0.071(7) 0.000(6) -0.002(6) -0.009(5)
C19 0.044(7) 0.028(6) 0.050(7) 0.006(6) -0.018(6) 0.006(5)
C20 0.048(7) 0.026(5) 0.054(7) 0.005(5) -0.016(6) 0.004(5)
C21 0.047(7) 0.050(7) 0.055(8) 0.001(6) -0.020(6) 0.002(6)
C22 0.090(8) 0.031(6) 0.055(7) 0.014(6) -0.039(6) -0.016(6)
C23 0.110(9) 0.052(7) 0.057(7) 0.024(6) -0.042(7) -0.045(7)
C24 0.067(9) 0.047(7) 0.082(9) 0.018(7) -0.026(7) -0.021(7)
C25 0.110(9) 0.038(6) 0.031(6) 0.007(5) -0.002(7) -0.002(7)
C26 0.115(9) 0.024(6) 0.037(6) -0.008(5) -0.017(7) -0.013(6)
C27 0.057(7) 0.048(6) 0.089(8) 0.017(7) -0.020(7) -0.013(6)
C28 0.111(9) 0.031(6) 0.036(6) -0.009(5) 0.016(7) -0.025(7)
C29 0.037(6) 0.024(5) 0.066(7) 0.003(5) -0.007(6) 0.003(5)
C30 0.055(8) 0.033(6) 0.074(9) 0.020(7) -0.031(7) -0.010(6)
C31 0.066(8) 0.036(6) 0.067(8) 0.004(6) -0.019(7) -0.006(6)
C32 0.104(8) 0.034(6) 0.030(6) -0.003(5) -0.006(6) 0.007(6)
C33 0.102(9) 0.026(6) 0.027(6) -0.002(5) -0.019(6) 0.008(7)
C34 0.120(10) 0.037(7) 0.041(8) 0.000(6) -0.003(8) -0.022(7)
C35 0.041(7) 0.041(7) 0.057(8) -0.005(6) -0.019(6) 0.010(6)
C36 0.049(7) 0.031(6) 0.064(7) 0.006(6) -0.023(6) -0.004(5)
C37 0.027(6) 0.033(6) 0.054(7) -0.002(5) -0.017(5) 0.001(5)
C38 0.044(6) 0.025(6) 0.094(8) -0.001(6) -0.006(6) -0.001(5)
C39 0.070(9) 0.074(9) 0.079(10) 0.024(8) -0.019(8) 0.005(8)
C40 0.065(7) 0.038(6) 0.074(7) 0.019(6) -0.032(6) -0.010(6)
C41 0.050(7) 0.052(7) 0.067(8) 0.005(6) -0.025(6) -0.004(6)
C42 0.102(8) 0.030(6) 0.039(6) 0.011(5) -0.020(6) 0.004(6)
C43 0.147(12) 0.059(8) 0.043(8) -0.008(7) 0.019(8) -0.034(9)
C44 0.116(9) 0.036(6) 0.053(7) -0.004(6) 0.020(7) -0.013(7)
C45 0.106(10) 0.037(7) 0.035(7) -0.001(6) 0.000(7) -0.003(7)
C46 0.114(10) 0.027(6) 0.039(7) -0.007(6) -0.022(7) 0.001(7)
C47 0.104(9) 0.032(6) 0.066(8) -0.010(6) -0.022(7) 0.005(7)
C48 0.098(10) 0.027(6) 0.040(7) 0.000(6) -0.015(7) -0.004(7)
C49 0.052(7) 0.057(7) 0.077(8) 0.019(7) -0.034(6) -0.011(6)
C50 0.055(8) 0.053(8) 0.058(8) 0.019(7) -0.021(7) -0.013(6)
C51 0.105(10) 0.053(8) 0.054(8) -0.008(7) -0.017(8) 0.013(8)
C52 0.044(7) 0.052(7) 0.066(8) 0.000(7) -0.009(7) 0.003(6)
C53 0.041(6) 0.014(5) 0.071(7) 0.001(5) -0.001(6) -0.001(5)
C54 0.103(8) 0.029(6) 0.035(6) -0.007(5) -0.005(6) -0.019(6)
C55 0.048(7) 0.037(7) 0.068(8) 0.016(6) -0.004(7) -0.002(6)
C56 0.157(11) 0.048(7) 0.037(7) 0.005(6) -0.015(8) -0.029(8)
C57 0.093(9) 0.027(6) 0.035(6) 0.012(5) -0.004(7) 0.007(6)
C58 0.091(8) 0.037(6) 0.051(7) -0.012(6) -0.018(7) 0.011(7)
C59 0.180(13) 0.046(8) 0.040(8) -0.006(7) -0.007(9) -0.021(10)
C60 0.073(9) 0.042(7) 0.063(8) 0.000(7) -0.023(7) -0.001(7)
C61 0.067(8) 0.047(8) 0.088(9) 0.000(7) 0.024(8) -0.006(7)
C62 0.063(8) 0.032(7) 0.080(9) -0.005(7) 0.004(7) -0.002(6)
C63 0.122(10) 0.056(7) 0.052(8) 0.001(7) -0.016(7) -0.055(7)
C64 0.048(7) 0.035(6) 0.074(8) 0.006(6) -0.016(6) -0.004(5)
C65 0.107(10) 0.052(8) 0.046(8) 0.006(6) -0.028(8) 0.002(8)
C66 0.040(7) 0.045(7) 0.126(10) 0.004(7) -0.015(7) 0.001(6)
C67 0.058(8) 0.062(8) 0.078(9) -0.003(8) -0.021(7) -0.005(7)
C68 0.046(8) 0.068(8) 0.079(9) 0.012(8) 0.002(7) 0.008(7)
C69 0.048(7) 0.053(7) 0.082(8) 0.009(6) -0.032(6) -0.013(6)
C70 0.113(9) 0.056(7) 0.030(6) 0.002(6) -0.010(7) -0.001(7)
C71 0.135(9) 0.040(7) 0.042(7) 0.003(6) -0.027(7) -0.021(7)
C72 0.055(7) 0.071(8) 0.080(8) 0.016(7) -0.035(7) -0.011(6)
C73 0.107(10) 0.028(6) 0.044(7) -0.002(6) -0.022(7) -0.012(7)
C74 0.111(9) 0.035(6) 0.053(7) -0.007(6) -0.025(7) 0.001(7)
C75 0.094(9) 0.022(6) 0.033(6) -0.010(5) -0.008(7) -0.015(6)
C76 0.123(11) 0.069(9) 0.042(8) -0.004(7) -0.014(8) -0.008(9)
C77 0.053(7) 0.032(6) 0.093(8) -0.002(6) 0.015(7) -0.003(6)
C78 0.068(8) 0.041(6) 0.067(8) -0.007(6) -0.038(6) 0.002(6)
C79 0.056(8) 0.060(8) 0.117(11) 0.009(9) -0.005(8) 0.000(7)
C80 0.128(11) 0.048(7) 0.052(8) 0.011(7) -0.002(8) -0.008(8)
C81 0.094(9) 0.030(6) 0.033(7) -0.001(6) -0.001(7) 0.006(7)
C82 0.061(8) 0.040(7) 0.097(10) 0.011(7) -0.023(8) -0.005(7)
C83 0.109(10) 0.059(8) 0.060(8) -0.001(7) -0.045(8) -0.005(8)
C84 0.059(7) 0.026(6) 0.100(9) 0.000(6) 0.013(7) 0.002(6)
C85 0.076(9) 0.053(8) 0.083(10) 0.015(8) -0.021(8) -0.030(7)
C86 0.158(13) 0.062(8) 0.053(8) -0.014(8) 0.018(9) -0.040(9)
C87 0.072(9) 0.066(8) 0.096(10) 0.021(8) -0.009(8) -0.019(8)
C88 0.129(10) 0.041(6) 0.042(7) -0.004(6) 0.021(7) -0.029(7)
C89 0.168(11) 0.066(8) 0.047(7) 0.014(7) -0.025(9) -0.019(9)
C90 0.059(8) 0.061(7) 0.101(9) 0.022(8) -0.022(7) -0.015(7)
C91 0.050(8) 0.040(7) 0.116(11) 0.018(8) -0.018(8) 0.005(6)
C92 0.067(8) 0.044(7) 0.074(9) 0.006(7) 0.015(7) -0.006(7)
C93 0.052(7) 0.049(7) 0.106(9) 0.018(7) -0.006(7) -0.004(6)
C94 0.078(9) 0.037(7) 0.096(10) -0.004(8) 0.010(8) -0.006(7)
C95 0.060(8) 0.042(7) 0.107(10) 0.018(8) 0.002(8) 0.004(7)
C96 0.160(13) 0.051(8) 0.047(9) -0.014(7) 0.029(9) -0.036(9)
C97 0.100(10) 0.044(7) 0.057(8) -0.016(7) -0.026(8) 0.007(7)
C98 0.154(12) 0.041(7) 0.052(9) -0.007(7) 0.037(9) -0.034(9)
C99 0.189(14) 0.061(9) 0.051(9) 0.012(8) -0.004(11) -0.019(11)
C100 0.042(7) 0.060(8) 0.053(8) -0.001(7) -0.019(6) -0.005(6)
C101 0.084(9) 0.046(8) 0.085(9) 0.010(7) -0.015(8) -0.020(7)
C102 0.047(8) 0.092(10) 0.098(10) -0.008(9) 0.002(8) 0.005(8)
C103 0.127(10) 0.061(8) 0.048(7) 0.000(6) -0.041(8) -0.009(8)
C105 0.187(14) 0.046(8) 0.047(8) 0.004(7) -0.002(10) -0.021(10)
C106 0.107(11) 0.032(7) 0.072(9) -0.011(7) -0.021(8) 0.004(8)
C107 0.099(10) 0.055(8) 0.073(9) 0.017(7) -0.033(8) -0.025(8)
C108 0.046(7) 0.065(8) 0.101(9) -0.018(7) -0.026(7) -0.006(6)
C110 0.093(9) 0.042(7) 0.067(9) -0.009(7) -0.020(8) -0.002(7)
C111 0.125(11) 0.039(7) 0.067(9) -0.009(7) 0.030(8) -0.014(8)
C112 0.159(13) 0.079(10) 0.065(9) 0.011(8) -0.039(10) -0.015(10)
C113 0.051(8) 0.046(7) 0.102(10) 0.012(8) 0.009(8) -0.011(6)
C114 0.117(11) 0.070(9) 0.083(10) 0.018(8) -0.027(9) -0.044(9)
C115 0.057(8) 0.067(9) 0.118(11) 0.017(9) -0.013(8) -0.002(8)
C116 0.049(7) 0.066(8) 0.104(9) 0.017(7) -0.011(7) -0.012(6)
C117 0.050(7) 0.075(8) 0.113(9) 0.027(8) -0.023(7) -0.007(7)
C118 0.050(8) 0.103(10) 0.135(12) 0.030(10) -0.003(9) -0.008(8)
C119 0.047(8) 0.106(11) 0.143(13) 0.025(10) 0.010(9) -0.004(8)
C120 0.056(9) 0.103(11) 0.150(13) 0.025(10) 0.008(9) -0.005(9)
C121 0.054(9) 0.079(10) 0.133(12) 0.021(9) -0.002(9) -0.012(8)
C122 0.048(8) 0.046(8) 0.132(12) 0.006(8) -0.028(8) 0.017(7)
C124 0.045(8) 0.089(10) 0.104(10) -0.020(9) -0.019(8) -0.005(7)
C125 0.111(12) 0.070(9) 0.149(13) -0.033(10) 0.015(11) 0.008(9)
C126 0.115(10) 0.075(8) 0.071(8) 0.024(7) -0.060(8) -0.042(8)
C128 0.059(8) 0.044(7) 0.116(11) 0.019(8) -0.030(8) 0.013(7)
C130 0.134(13) 0.094(11) 0.091(10) 0.004(10) -0.052(10) -0.024(10)
C131 0.107(10) 0.045(7) 0.110(9) -0.028(7) -0.005(8) 0.012(7)
C132 0.104(10) 0.050(7) 0.117(10) -0.033(8) -0.002(9) 0.026(7)
C134 0.072(9) 0.036(7) 0.120(11) -0.012(8) 0.018(9) 0.001(7)
C135 0.078(9) 0.037(7) 0.112(11) -0.011(8) 0.019(9) 0.005(7)
C136 0.045(8) 0.054(8) 0.129(11) -0.003(9) 0.008(8) 0.012(7)
C137 0.074(9) 0.052(8) 0.094(10) 0.022(8) -0.010(8) -0.030(8)
C140 0.116(10) 0.087(9) 0.064(8) 0.027(8) -0.054(8) -0.043(8)
C141 0.140(10) 0.040(7) 0.055(8) -0.010(6) 0.035(8) -0.034(8)
C142 0.152(12) 0.090(10) 0.053(9) 0.007(8) -0.019(9) -0.006(10)
C144 0.110(12) 0.073(10) 0.150(13) -0.033(10) 0.003(11) 0.028(9)
C147 0.130(11) 0.059(8) 0.057(8) 0.012(8) -0.005(9) -0.004(8)
C148 0.059(8) 0.039(7) 0.109(10) 0.008(8) 0.010(8) -0.008(7)
C149 0.058(9) 0.056(8) 0.121(11) 0.017(9) -0.042(8) 0.008(7)
C150 0.133(11) 0.040(7) 0.066(9) -0.013(7) 0.034(9) -0.020(9)
C151 0.116(12) 0.083(10) 0.166(14) -0.041(11) 0.020(11) 0.009(10)
C152 0.050(8) 0.070(9) 0.087(10) -0.002(8) -0.010(8) -0.016(7)
C154 0.185(14) 0.073(9) 0.056(9) 0.018(8) -0.020(11) -0.018(11)
C155 0.054(8) 0.050(8) 0.118(11) -0.007(8) 0.022(8) -0.002(7)
C156 0.110(11) 0.066(9) 0.093(10) 0.015(9) -0.014(9) -0.038(8)
C157 0.132(12) 0.092(11) 0.099(11) 0.029(9) -0.067(10) -0.035(10)
C158 0.141(12) 0.076(9) 0.060(9) 0.006(8) -0.045(9) -0.015(10)
C160 0.130(11) 0.083(9) 0.057(9) 0.002(8) -0.018(9) -0.065(9)
C161 0.132(10) 0.068(8) 0.050(7) 0.009(7) -0.006(8) 0.003(8)
C162 0.148(13) 0.099(11) 0.113(12) 0.015(10) -0.052(11) -0.026(11)
C163 0.130(12) 0.100(10) 0.071(10) 0.009(9) -0.027(9) -0.053(10)
C164 0.149(12) 0.090(10) 0.044(8) 0.010(8) -0.015(9) -0.003(10)
C168 0.116(12) 0.090(11) 0.168(14) -0.039(11) 0.016(12) 0.018(10)
C169 0.112(11) 0.039(7) 0.090(10) -0.028(8) -0.009(9) 0.009(8)
C170 0.142(13) 0.094(12) 0.092(11) 0.009(10) -0.056(11) -0.017(11)
C171 0.140(12) 0.081(10) 0.052(9) -0.004(8) -0.014(9) -0.004(10)
C172 0.064(9) 0.073(9) 0.102(10) -0.025(8) -0.038(8) 0.004(8)
C173 0.073(9) 0.063(9) 0.091(10) -0.013(8) -0.038(8) 0.000(7)
C174 0.129(12) 0.157(14) 0.126(12) 0.002(12) -0.046(11) -0.003(12)
C175 0.124(12) 0.154(13) 0.117(12) 0.011(12) -0.044(11) -0.002(11)
C176 0.114(10) 0.129(11) 0.100(10) 0.024(9) -0.057(8) -0.001(9)
C177 0.106(9) 0.113(10) 0.105(9) 0.021(9) -0.056(8) -0.008(8)
C178 0.099(10) 0.134(11) 0.122(10) 0.017(10) -0.062(9) -0.021(9)
C179 0.111(11) 0.148(12) 0.130(11) 0.002(10) -0.046(10) -0.018(10)
C180 0.116(12) 0.158(14) 0.145(14) -0.006(12) -0.036(11) -0.025(12)
C181 0.112(12) 0.154(14) 0.148(14) -0.011(13) -0.040(12) -0.034(12)
C182 0.098(12) 0.143(14) 0.150(14) -0.007(12) -0.058(11) -0.037(11)
C183 0.091(11) 0.126(13) 0.136(13) 0.011(11) -0.060(10) -0.042(10)
C184 0.107(11) 0.101(11) 0.100(11) 0.031(10) -0.045(9) 0.005(9)
Cl1 0.58(4) 0.178(12) 0.152(11) -0.062(10) 0.004(17) 0.103(18)
Cl2 0.40(3) 0.226(15) 0.165(12) -0.057(11) -0.074(14) 0.048(16)
C185 0.19(4) 0.14(3) 0.15(3) -0.05(3) 0.04(3) -0.01(3)
Cl3 0.283(14) 0.119(7) 0.134(7) 0.048(6) -0.056(9) -0.021(8)
Cl4 0.293(15) 0.169(10) 0.254(14) 0.090(10) -0.150(12) -0.109(10)
C159 0.26(2) 0.108(15) 0.175(18) 0.061(15) -0.088(18) -0.069(16)
N1 0.19(2) 0.28(3) 0.20(3) -0.04(3) 0.09(2) 0.01(3)
N8 0.169(16) 0.197(19) 0.190(19) -0.040(17) 0.071(16) -0.026(17)
N9 0.124(15) 0.203(19) 0.204(19) -0.036(17) 0.085(15) -0.019(15)
C186 0.140(15) 0.206(17) 0.200(18) -0.035(17) 0.086(15) -0.019(15)
C187 0.16(2) 0.23(3) 0.18(3) -0.05(3) 0.091(19) -0.05(2)
C188 0.25(3) 0.28(4) 0.17(3) -0.06(3) 0.08(2) -0.02(3)
C189 0.18(3) 0.17(3) 0.19(3) -0.03(2) 0.05(2) -0.01(2)
C190 0.20(3) 0.28(4) 0.21(3) -0.04(3) 0.11(2) -0.06(3)
N2 0.162(19) 0.057(10) 0.022(7) -0.009(7) 0.019(9) -0.023(11)
N7 0.124(17) 0.075(12) 0.050(10) -0.016(9) 0.018(10) -0.057(11)
N10 0.073(12) 0.073(11) 0.057(10) 0.015(8) 0.001(8) -0.023(9)
C109 0.080(16) 0.088(16) 0.096(17) -0.001(13) -0.036(13) -0.010(12)
C123 0.120(19) 0.064(13) 0.034(10) -0.004(9) -0.001(11) -0.029(12)
C138 0.101(17) 0.071(14) 0.087(16) 0.034(13) -0.004(14) -0.013(12)
C139 0.12(2) 0.100(19) 0.060(14) -0.011(13) 0.006(13) -0.007(15)
C146 0.22(4) 0.12(2) 0.069(16) -0.036(15) 0.046(19) -0.10(2)
N3 0.139(17) 0.066(9) 0.033(8) -0.003(7) -0.016(9) 0.017(10)
N11 0.22(3) 0.124(17) 0.065(11) 0.053(11) 0.039(13) 0.073(17)
N12 0.129(18) 0.087(10) 0.087(13) 0.024(10) 0.013(11) 0.019(11)
C129 0.18(3) 0.114(19) 0.065(15) 0.027(14) 0.019(17) 0.046(18)
C143 0.14(3) 0.109(18) 0.16(3) 0.02(2) 0.02(2) -0.014(18)
C153 0.20(3) 0.10(2) 0.077(16) 0.057(15) -0.008(18) 0.015(19)
C165 0.19(3) 0.084(11) 0.080(13) 0.034(9) 0.037(15) 0.046(15)
C166 0.22(4) 0.083(18) 0.15(3) 0.052(17) 0.10(3) 0.07(2)
N4 0.124(15) 0.065(10) 0.059(10) 0.026(8) -0.030(10) -0.050(10)
N5 0.088(12) 0.056(10) 0.065(10) 0.016(8) -0.036(9) -0.028(9)
N6 0.126(16) 0.070(11) 0.056(11) 0.027(9) -0.056(10) -0.031(10)
C104 0.070(12) 0.051(11) 0.082(14) 0.012(10) -0.042(11) -0.023(9)
C127 0.17(3) 0.11(2) 0.042(12) 0.001(13) -0.027(14) -0.054(18)
C133 0.105(19) 0.090(17) 0.099(18) 0.014(14) -0.022(14) -0.053(15)
C145 0.12(2) 0.14(2) 0.056(13) 0.039(15) -0.033(13) -0.050(18)
C167 0.078(14) 0.076(14) 0.089(16) 0.024(12) -0.049(12) 0.019(11)

loop_
_atom_type_symbol
_atom_type_description
_atom_type_scat_dispersion_real
_atom_type_scat_dispersion_imag
_atom_type_scat_source
C C 0.0033 0.0016 'International Tables Vol C Tables 4.2.6.8 and 6.1.1.4'
H H 0.0000 0.0000 'International Tables Vol C Tables 4.2.6.8 and 6.1.1.4'
Cl Cl 0.1484 0.1585 'International Tables Vol C Tables 4.2.6.8 and 6.1.1.4'
Er Er -0.2586 4.9576 'International Tables Vol C Tables 4.2.6.8 and 6.1.1.4'
N N 0.0061 0.0033 'International Tables Vol C Tables 4.2.6.8 and 6.1.1.4'
O O 0.0106 0.0060 'International Tables Vol C Tables 4.2.6.8 and 6.1.1.4'

loop_
_geom_angle_atom_site_label_1
_geom_angle_atom_site_label_2
_geom_angle_atom_site_label_3
_geom_angle
_geom_angle_site_symmetry_1
_geom_angle_site_symmetry_3
_geom_angle_publ_flag
O2 Er1 O1 73.54(2) . . ?
O2 Er1 O3 74.19(2) . . ?
O3 Er1 O1 73.85(2) . . ?
O5 Er1 O1 85.9(3) . . ?
O5 Er1 O2 95.2(3) . . ?
O5 Er1 O3 159.0(3) . . ?
O5 Er1 O7 100.6(4) . . ?
O6 Er1 O1 161.9(3) . . ?
O6 Er1 O2 89.0(3) . . ?
O6 Er1 O3 97.0(4) . . ?
O6 Er1 O5 100.9(4) . . ?
O6 Er1 O7 94.6(4) . . ?
O7 Er1 O1 100.7(3) . . ?
O7 Er1 O2 162.8(3) . . ?
O7 Er1 O3 88.6(3) . . ?
O2 Er2 O1 73.184(18) . . ?
O2 Er2 O4 74.741(18) . . ?
O4 Er2 O1 73.445(17) . . ?
O8 Er2 O1 87.2(3) . . ?
O8 Er2 O2 160.4(3) . . ?
O8 Er2 O4 101.7(3) . . ?
O8 Er2 O10 95.0(5) . . ?
O9 Er2 O1 159.1(3) . . ?
O9 Er2 O2 100.8(3) . . ?
O9 Er2 O4 85.7(3) . . ?
O9 Er2 O8 98.1(4) . . ?
O9 Er2 O10 101.3(4) . . ?
O10 Er2 O1 98.4(3) . . ?
O10 Er2 O2 86.4(3) . . ?
O10 Er2 O4 160.9(3) . . ?
O1 Er3 O3 73.35(2) . . ?
O1 Er3 O4 73.297(18) . . ?
O3 Er3 O4 73.292(18) . . ?
O11 Er3 O1 98.9(3) . . ?
O11 Er3 O3 163.0(3) . . ?
O11 Er3 O4 90.1(3) . . ?
O11 Er3 O12 97.1(4) . . ?
O11 Er3 O13 97.6(4) . . ?
O12 Er3 O1 86.9(3) . . ?
O12 Er3 O3 97.6(3) . . ?
O12 Er3 O4 159.8(3) . . ?
O12 Er3 O13 98.2(4) . . ?
O13 Er3 O1 162.0(3) . . ?
O13 Er3 O3 88.8(3) . . ?
O13 Er3 O4 99.5(3) . . ?
O2 Er4 O3 73.349(19) . . ?
O2 Er4 O4 74.229(18) . . ?
O3 Er4 O4 73.030(18) . . ?
O14 Er4 O2 99.1(4) . . ?
O14 Er4 O3 87.9(3) . . ?
O14 Er4 O4 160.8(3) . . ?
O14 Er4 O15 99.6(4) . . ?
O14 Er4 O16 96.2(5) . . ?
O15 Er4 O2 83.9(3) . . ?
O15 Er4 O3 157.0(3) . . ?
O15 Er4 O4 97.5(3) . . ?
O15 Er4 O16 101.7(4) . . ?
O16 Er4 O2 162.6(3) . . ?
O16 Er4 O3 99.0(3) . . ?
O16 Er4 O4 88.6(3) . . ?
Er1 O1 Er2 103.90(2) . . ?
Er1 O1 Er3 104.03(2) . . ?
Er1 O1 H1 112.8 . . ?
Er2 O1 Er3 104.67(2) . . ?
Er2 O1 H1 115.0 . . ?
Er3 O1 H1 115.1 . . ?
Er1 O2 Er2 105.51(2) . . ?
Er1 O2 Er4 104.66(2) . . ?
Er1 O2 H2 118.7 . . ?
Er2 O2 Er4 103.65(2) . . ?
Er2 O2 H2 110.4 . . ?
Er4 O2 H2 112.7 . . ?
Er1 O3 Er3 104.13(2) . . ?
Er1 O3 Er4 103.33(2) . . ?
Er1 O3 H3 111.4 . . ?
Er3 O3 Er4 105.09(2) . . ?
Er3 O3 H3 115.9 . . ?
Er4 O3 H3 115.7 . . ?
Er2 O4 Er3 104.62(2) . . ?
Er2 O4 Er4 102.17(2) . . ?
Er2 O4 H4 115.6 . . ?
Er3 O4 Er4 104.90(2) . . ?
Er3 O4 H4 115.2 . . ?
Er4 O4 H4 113.0 . . ?
C12 O5 Er1 143.9(11) . . ?
C57 O6 Er1 134.1(10) . . ?
C4 O7 Er1 133.2(11) . . ?
C46 O8 Er2 133.8(10) . . ?
C7 O9 Er2 139.9(8) . . ?
C50 O10 Er2 135.8(10) . . ?
C75 O11 Er3 136.1(9) . . ?
C19 O12 Er3 141.9(10) . . ?
C1 O13 Er3 135.0(11) . . ?
C33 O14 Er4 138.2(9) . . ?
C37 O15 Er4 149.8(9) . . ?
C30 O16 Er4 131.6(10) . . ?
O13 C1 C5 118.7(14) . . ?
O13 C1 C22 118.2(15) . . ?
C5 C1 C22 123.0(14) . . ?
C17 C2 C15 123.4(15) . . ?
C58 C2 C15 117.3(15) . . ?
C58 C2 C17 119.1(16) . . ?
C14 C3 H3A 119.8 . . ?
C14 C3 C75 120.4(17) . . ?
C75 C3 H3A 119.8 . . ?
O7 C4 C13 119.2(16) . . ?
O7 C4 C17 120.6(15) . . ?
C13 C4 C17 120.2(16) . . ?
C1 C5 H5 121.0 . . ?
C1 C5 C34 118.1(18) . . ?
C34 C5 H5 121.0 . . ?
C62 C6 C18 124.8(13) . . ?
C84 C6 C18 118.9(16) . . ?
C84 C6 C62 115.8(15) . . ?
O9 C7 C53 122.2(15) . . ?
O9 C7 C92 116.8(15) . . ?
C53 C7 C92 120.9(16) . . ?
C40 C8 C27 125.5(18) . . ?
C93 C8 C27 117.7(19) . . ?
C93 C8 C40 116.7(16) . . ?
C52 C9 C18 120.4(15) . . ?
C113 C9 C18 119.7(16) . . ?
C113 C9 C52 119.8(18) . . ?
C19 C10 H10 119.9 . . ?
C60 C10 H10 119.9 . . ?
C60 C10 C19 120.2(17) . . ?
C32 C11 C42 126.5(16) . . ?
C57 C11 C32 118.5(15) . . ?
C57 C11 C42 114.8(13) . . ?
O5 C12 C39 118.3(18) . . ?
O5 C12 C72 119.6(15) . . ?
C39 C12 C72 122.0(17) . . ?
C4 C13 H13 120.9 . . ?
C51 C13 C4 118.2(18) . . ?
C51 C13 H13 120.9 . . ?
C3 C14 H14 118.7 . . ?
C3 C14 C44 123(2) . . ?
C44 C14 H14 118.7 . . ?
C2 C15 C31 118.7(15) . . ?
C107 C15 C2 126.5(16) . . ?
C107 C15 C31 114.7(16) . . ?
C38 C16 C66 117.2(19) . . ?
C91 C16 C38 126.4(16) . . ?
C91 C16 C66 116.3(18) . . ?
C2 C17 C4 119.3(15) . . ?
C2 C17 C20 128.6(15) . . ?
C4 C17 C20 112.1(14) . . ?
C9 C18 C6 118.4(13) . . ?
C29 C18 C6 123.9(15) . . ?
C29 C18 C9 117.6(14) . . ?
O12 C19 C10 119.6(15) . . ?
O12 C19 C20 119.3(14) . . ?
C20 C19 C10 121.1(15) . . ?
C17 C20 C36 125.1(14) . . ?
C19 C20 C17 114.9(13) . . ?
C19 C20 C36 119.8(14) . . ?
C41 C21 H21 120.0 . . ?
C100 C21 H21 120.0 . . ?
C100 C21 C41 120.0(16) . . ?
C1 C22 C23 118.3(18) . . ?
C1 C22 C40 116.7(14) . . ?
C23 C22 C40 124.6(16) . . ?
C22 C23 C126 125(2) . . ?
C63 C23 C22 117.0(18) . . ?
C63 C23 C126 117.8(18) . . ?
C27 C24 H24 120.0 . . ?
C85 C24 H24 120.0 . . ?
C85 C24 C27 120(2) . . ?
C45 C25 C32 119.4(14) . . ?
C80 C25 C32 125.1(17) . . ?
C80 C25 C45 115.5(17) . . ?
C46 C26 C54 117.1(15) . . ?
C46 C26 C71 117.4(19) . . ?
C54 C26 C71 125.5(18) . . ?
C24 C27 C8 122(2) . . ?
C90 C27 C8 119.8(18) . . ?
C90 C27 C24 117.6(17) . . ?
C44 C28 C54 119.0(16) . . ?
C44 C28 C88 116.9(18) . . ?
C54 C28 C88 124(2) . . ?
C18 C29 C53 125.1(14) . . ?
C37 C29 C18 120.6(15) . . ?
C37 C29 C53 114.2(12) . . ?
O16 C30 C40 119.6(16) . . ?
O16 C30 C82 121.9(15) . . ?
C82 C30 C40 118.5(19) . . ?
C101 C31 C15 120.5(17) . . ?
C110 C31 C15 121.2(17) . . ?
C110 C31 C101 118.3(17) . . ?
C11 C32 C25 119.7(15) . . ?
C11 C32 C70 124.1(16) . . ?
C25 C32 C70 116.2(14) . . ?
O14 C33 C42 122.1(15) . . ?
O14 C33 C48 116.5(17) . . ?
C42 C33 C48 121.4(15) . . ?
C5 C34 H34 119.0 . . ?
C63 C34 C5 122(2) . . ?
C63 C34 H34 119.0 . . ?
C37 C35 H35 119.7 . . ?
C52 C35 H35 119.7 . . ?
C52 C35 C37 120.7(15) . . ?
C64 C36 C20 125.2(15) . . ?
C78 C36 C20 113.9(15) . . ?
C78 C36 C64 120.9(15) . . ?
O15 C37 C29 121.0(14) . . ?
O15 C37 C35 119.0(13) . . ?
C29 C37 C35 119.9(13) . . ?
C53 C38 C16 123.3(17) . . ?
C77 C38 C16 119.6(16) . . ?
C77 C38 C53 117.0(17) . . ?
C12 C39 H39 120.0 . . ?
C184 C39 C12 120(2) . . ?
C184 C39 H39 120.0 . . ?
C8 C40 C22 123.9(15) . . ?
C8 C40 C30 120.4(18) . . ?
C30 C40 C22 115.4(18) . . ?
C21 C41 C67 117.9(16) . . ?
C69 C41 C21 124.1(18) . . ?
C69 C41 C67 117.9(17) . . ?
C33 C42 C11 113.4(15) . . ?
C33 C42 C47 117.5(17) . . ?
C47 C42 C11 129.0(19) . . ?
C86 C43 H43 120.2 . . ?
C88 C43 H43 120.2 . . ?
C88 C43 C86 120(2) . . ?
C14 C44 C111 119(2) . . ?
C28 C44 C14 119.3(18) . . ?
C28 C44 C111 122.0(19) . . ?
C25 C45 H45 120.6 . . ?
C81 C45 C25 118.9(16) . . ?
C81 C45 H45 120.6 . . ?
O8 C46 C26 118.8(18) . . ?
O8 C46 C65 117.6(18) . . ?
C26 C46 C65 123.6(16) . . ?
C74 C47 C42 122(2) . . ?
C74 C47 C131 112.0(18) . . ?
C131 C47 C42 126.4(19) . . ?
C33 C48 H48 120.5 . . ?
C73 C48 C33 119.1(19) . . ?
C73 C48 H48 120.5 . . ?
C50 C49 C69 119.0(16) . . ?
C50 C49 C72 114.8(18) . . ?
C69 C49 C72 126.2(17) . . ?
O10 C50 C49 122.2(15) . . ?
O10 C50 C100 114.1(16) . . ?
C49 C50 C100 123.7(18) . . ?
C13 C51 H51 118.3 . . ?
C58 C51 C13 123.4(18) . . ?
C58 C51 H51 118.3 . . ?
C9 C52 H52 119.6 . . ?
C35 C52 C9 120.7(17) . . ?
C35 C52 H52 119.6 . . ?
C7 C53 C29 114.8(14) . . ?
C7 C53 C38 120.8(15) . . ?
C38 C53 C29 124.4(15) . . ?
C28 C54 C26 123.5(15) . . ?
C75 C54 C26 118.4(16) . . ?
C75 C54 C28 117.6(18) . . ?
C64 C55 H55 119.4 . . ?
C68 C55 H55 119.4 . . ?
C68 C55 C64 121.2(17) . . ?
C59 C56 C89 118(2) . . ?
C71 C56 C59 121(2) . . ?
C71 C56 C89 121(3) . . ?
O6 C57 C11 118.7(14) . . ?
O6 C57 C81 120.1(15) . . ?
C81 C57 C11 121.2(14) . . ?
C2 C58 C97 120.7(17) . . ?
C51 C58 C2 119.2(17) . . ?
C51 C58 C97 120.1(17) . . ?
C56 C59 H59 119.1 . . ?
C105 C59 C56 122(2) . . ?
C105 C59 H59 119.1 . . ?
C10 C60 H60 118.9 . . ?
C10 C60 C78 122.1(17) . . ?
C78 C60 H60 118.9 . . ?
C77 C61 H61 118.4 . . ?
C92 C61 H61 118.4 . . ?
C92 C61 C77 123.2(18) . . ?
C6 C62 H62 119.5 . . ?
C94 C62 C6 120.9(17) . . ?
C94 C62 H62 119.5 . . ?
C34 C63 C23 121.2(17) . . ?
C34 C63 C160 118(2) . . ?
C160 C63 C23 121(2) . . ?
C55 C64 C36 125.1(15) . . ?
C55 C64 C108 117.2(17) . . ?
C108 C64 C36 117.6(17) . . ?
C46 C65 H65 121.0 . . ?
C83 C65 C46 118(2) . . ?
C83 C65 H65 121.0 . . ?
C122 C66 C16 117(2) . . ?
C122 C66 C136 123.0(18) . . ?
C136 C66 C16 120(2) . . ?
C41 C67 H67 120.1 . . ?
C152 C67 C41 119.8(19) . . ?
C152 C67 H67 120.1 . . ?
C55 C68 H68 118.4 . . ?
C55 C68 C102 123(2) . . ?
C102 C68 H68 118.4 . . ?
C41 C69 C49 115.1(17) . . ?
C41 C69 C117 119.2(17) . . ?
C49 C69 C117 125.6(15) . . ?
C76 C70 C32 127.0(16) . . ?
C76 C70 C161 115.3(18) . . ?
C161 C70 C32 117.8(18) . . ?
C26 C71 C103 115.8(18) . . ?
C56 C71 C26 127(2) . . ?
C56 C71 C103 116.8(19) . . ?
C12 C72 C49 113.6(15) . . ?
C12 C72 C177 122.7(15) . . ?
C177 C72 C49 123.7(15) . . ?
C48 C73 H73 119.2 . . ?
C48 C73 C74 121.6(17) . . ?
C74 C73 H73 119.2 . . ?
C47 C74 C73 118.8(17) . . ?
C47 C74 C106 123(2) . . ?
C73 C74 C106 118.0(19) . . ?
O11 C75 C3 121.7(13) . . ?
O11 C75 C54 117.3(17) . . ?
C3 C75 C54 121.0(16) . . ?
C70 C76 H76 118.2 . . ?
C70 C76 C171 124(2) . . ?
C171 C76 H76 118.2 . . ?
C38 C77 C61 120.1(17) . . ?
C38 C77 C155 120.0(19) . . ?
C61 C77 C155 119.9(19) . . ?
C36 C78 C173 118.2(18) . . ?
C60 C78 C36 122.6(16) . . ?
C60 C78 C173 119.1(17) . . ?
C93 C79 H79 118.4 . . ?
C115 C79 H79 118.4 . . ?
C115 C79 C93 123(2) . . ?
C25 C80 H80 121.2 . . ?
C25 C80 C147 117.5(19) . . ?
C147 C80 H80 121.2 . . ?
C45 C81 H81 119.0 . . ?
C57 C81 C45 122.0(16) . . ?
C57 C81 H81 119.0 . . ?
C30 C82 H82 119.0 . . ?
C95 C82 C30 122.0(18) . . ?
C95 C82 H82 119.0 . . ?
C65 C83 H83 118.7 . . ?
C103 C83 C65 123(2) . . ?
C103 C83 H83 118.7 . . ?
C6 C84 C148 120.3(16) . . ?
C134 C84 C6 121.3(18) . . ?
C134 C84 C148 118.3(16) . . ?
C24 C85 H85 120.1 . . ?
C24 C85 C137 120(2) . . ?
C137 C85 H85 120.1 . . ?
C43 C86 H86 118.7 . . ?
C96 C86 C43 123(3) . . ?
C96 C86 H86 118.7 . . ?
C90 C87 H87 120.0 . . ?
C137 C87 H87 120.0 . . ?
C137 C87 C90 120(2) . . ?
C43 C88 C28 124(2) . . ?
C43 C88 C141 114.5(19) . . ?
C141 C88 C28 122(2) . . ?
C112 C89 C56 120(2) . . ?
C112 C89 C154 124(2) . . ?
C154 C89 C56 115(3) . . ?
C27 C90 C87 121(2) . . ?
C27 C90 C115 120.5(19) . . ?
C115 C90 C87 118(2) . . ?
C16 C91 H91 119.0 . . ?
C128 C91 C16 122.1(19) . . ?
C128 C91 H91 119.0 . . ?
C7 C92 H92 121.2 . . ?
C61 C92 C7 117.6(18) . . ?
C61 C92 H92 121.2 . . ?
C8 C93 C79 119.3(17) . . ?
C95 C93 C8 122(2) . . ?
C95 C93 C79 118(2) . . ?
C62 C94 H94 119.6 . . ?
C62 C94 C135 121(2) . . ?
C135 C94 H94 119.6 . . ?
C82 C95 C93 120(2) . . ?
C82 C95 H95 120.0 . . ?
C93 C95 H95 120.0 . . ?
C86 C96 H96 120.3 . . ?
C98 C96 C86 119(2) . . ?
C98 C96 H96 120.3 . . ?
C58 C97 H97 119.1 . . ?
C110 C97 C58 121.8(17) . . ?
C110 C97 H97 119.1 . . ?
C96 C98 H98 120.6 . . ?
C96 C98 C141 119(2) . . ?
C141 C98 H98 120.6 . . ?
C105 C99 H99 118.9 . . ?
C154 C99 H99 118.9 . . ?
C154 C99 C105 122(3) . . ?
C21 C100 C50 117.8(16) . . ?
C21 C100 H100 121.1 . . ?
C50 C100 H100 121.1 . . ?
C31 C101 H101 119.9 . . ?
C156 C101 C31 120.2(18) . . ?
C156 C101 H101 119.9 . . ?
C68 C102 H102 122.1 . . ?
C124 C102 C68 116(2) . . ?
C124 C102 H102 122.1 . . ?
C83 C103 C71 122.2(18) . . ?
C83 C103 C158 122(2) . . ?
C158 C103 C71 116(2) . . ?
C59 C105 H105 120.7 . . ?
C99 C105 C59 119(3) . . ?
C99 C105 H105 120.7 . . ?
C74 C106 H106 118.0 . . ?
C169 C106 C74 124(2) . . ?
C169 C106 H106 118.0 . . ?
C15 C107 H107 117.4 . . ?
C15 C107 C114 125.2(19) . . ?
C114 C107 H107 117.4 . . ?
C64 C108 C172 120.5(19) . . ?
C124 C108 C64 118.0(18) . . ?
C124 C108 C172 121.4(18) . . ?
C31 C110 H110 120.0 . . ?
C97 C110 C31 120.1(17) . . ?
C97 C110 H110 120.0 . . ?
C44 C111 H111 121.0 . . ?
C150 C111 C44 118(2) . . ?
C150 C111 H111 121.0 . . ?
C89 C112 H112 119.6 . . ?
C158 C112 C89 121(2) . . ?
C158 C112 H112 119.6 . . ?
C9 C113 H113 117.9 . . ?
C148 C113 C9 124.1(19) . . ?
C148 C113 H113 117.9 . . ?
C107 C114 H114 120.4 . . ?
C107 C114 C156 119(2) . . ?
C156 C114 H114 120.4 . . ?
C79 C115 C90 119(2) . . ?
C79 C115 H115 120.6 . . ?
C90 C115 H115 120.6 . . ?
C117 C116 C121 120.0 . . ?
C152 C116 C117 118.8(13) . . ?
C152 C116 C121 120.2(13) . . ?
C116 C117 C69 118.4(11) . . ?
C116 C117 C118 120.0 . . ?
C118 C117 C69 121.5(11) . . ?
C117 C118 H118 120.0 . . ?
C117 C118 C119 120.0 . . ?
C119 C118 H118 120.0 . . ?
C118 C119 H119 120.0 . . ?
C120 C119 C118 120.0 . . ?
C120 C119 H119 120.0 . . ?
C119 C120 H120 120.0 . . ?
C119 C120 C121 120.0 . . ?
C121 C120 H120 120.0 . . ?
C116 C121 H121 120.0 . . ?
C120 C121 C116 120.0 . . ?
C120 C121 H121 120.0 . . ?
C66 C122 H122 118.3 . . ?
C149 C122 C66 123(2) . . ?
C149 C122 H122 118.3 . . ?
C102 C124 C108 124.6(19) . . ?
C102 C124 H124 117.7 . . ?
C108 C124 H124 117.7 . . ?
C131 C125 H125 121.9 . . ?
C151 C125 H125 121.9 . . ?
C151 C125 C131 116(2) . . ?
C23 C126 C140 114(2) . . ?
C157 C126 C23 124(2) . . ?
C157 C126 C140 122(2) . . ?
C91 C128 H128 119.8 . . ?
C91 C128 C149 120(2) . . ?
C149 C128 H128 119.8 . . ?
C140 C130 H130 122.2 . . ?
C170 C130 H130 122.2 . . ?
C170 C130 C140 116(3) . . ?
C47 C131 C125 118.0(18) . . ?
C132 C131 C47 125(2) . . ?
C132 C131 C125 117(2) . . ?
C131 C132 C169 120(2) . . ?
C144 C132 C131 125(3) . . ?
C144 C132 C169 115(2) . . ?
C84 C134 H134 119.2 . . ?
C135 C134 C84 121.5(18) . . ?
C135 C134 H134 119.2 . . ?
C94 C135 H135 120.7 . . ?
C134 C135 C94 118.7(18) . . ?
C134 C135 H135 120.7 . . ?
C66 C136 H136 119.7 . . ?
C155 C136 C66 120.6(18) . . ?
C155 C136 H136 119.7 . . ?
C85 C137 H137 119.6 . . ?
C87 C137 C85 120.9(18) . . ?
C87 C137 H137 119.6 . . ?
C130 C140 C126 119(3) . . ?
C130 C140 C163 119(2) . . ?
C163 C140 C126 122(2) . . ?
C98 C141 C88 125(3) . . ?
C150 C141 C88 117.0(19) . . ?
C150 C141 C98 118(2) . . ?
C164 C142 H142 122.4 . . ?
C164 C142 C171 115(2) . . ?
C171 C142 H142 122.4 . . ?
C132 C144 H144 119.0 . . ?
C132 C144 C168 122(2) . . ?
C168 C144 H144 119.0 . . ?
C80 C147 H147 118.8 . . ?
C80 C147 C161 122.4(19) . . ?
C161 C147 H147 118.8 . . ?
C84 C148 H148 120.9 . . ?
C113 C148 C84 118.3(16) . . ?
C113 C148 H148 120.9 . . ?
C122 C149 C128 120(2) . . ?
C122 C149 H149 119.8 . . ?
C128 C149 H149 119.8 . . ?
C111 C150 H150 118.2 . . ?
C141 C150 C111 124(2) . . ?
C141 C150 H150 118.2 . . ?
C125 C151 H151 117.9 . . ?
C125 C151 C168 124(3) . . ?
C168 C151 H151 117.9 . . ?
C67 C152 C116 124(2) . . ?
C67 C152 H152 117.8 . . ?
C116 C152 H152 117.8 . . ?
C89 C154 H154 117.9 . . ?
C99 C154 C89 124(3) . . ?
C99 C154 H154 117.9 . . ?
C77 C155 H155 118.6 . . ?
C136 C155 C77 123(2) . . ?
C136 C155 H155 118.6 . . ?
C101 C156 C114 120(2) . . ?
C101 C156 H156 120.0 . . ?
C114 C156 H156 120.0 . . ?
C126 C157 H157 121.0 . . ?
C126 C157 C162 118(3) . . ?
C162 C157 H157 121.0 . . ?
C103 C158 H158 117.5 . . ?
C112 C158 C103 125(3) . . ?
C112 C158 H158 117.5 . . ?
C63 C160 H160 118.3 . . ?
C163 C160 C63 123(3) . . ?
C163 C160 H160 118.3 . . ?
C147 C161 C70 120.9(19) . . ?
C164 C161 C70 121(2) . . ?
C164 C161 C147 118(2) . . ?
C157 C162 H162 124.2 . . ?
C157 C162 C170 112(3) . . ?
C170 C162 H162 124.2 . . ?
C140 C163 H163 119.5 . . ?
C160 C163 C140 121(2) . . ?
C160 C163 H163 119.5 . . ?
C142 C164 H164 119.1 . . ?
C161 C164 C142 122(2) . . ?
C161 C164 H164 119.1 . . ?
C144 C168 C151 115(3) . . ?
C144 C168 H168 122.7 . . ?
C151 C168 H168 122.7 . . ?
C106 C169 C132 115.3(18) . . ?
C106 C169 H169 122.3 . . ?
C132 C169 H169 122.3 . . ?
C130 C170 C162 133(3) . . ?
C130 C170 H170 113.5 . . ?
C162 C170 H170 113.5 . . ?
C76 C171 C142 122(2) . . ?
C76 C171 H171 118.8 . . ?
C142 C171 H171 118.8 . . ?
C108 C172 H172 120.4 . . ?
C173 C172 C108 119.1(19) . . ?
C173 C172 H172 120.4 . . ?
C78 C173 H173 118.5 . . ?
C172 C173 C78 123.0(19) . . ?
C172 C173 H173 118.5 . . ?
C175 C174 H174 120.0 . . ?
C175 C174 C179 120.0 . . ?
C179 C174 H174 120.0 . . ?
C174 C175 H175 120.0 . . ?
C174 C175 C176 120.0 . . ?
C176 C175 H175 120.0 . . ?
C175 C176 C184 117.6(12) . . ?
C177 C176 C175 120.0 . . ?
C177 C176 C184 122.4(12) . . ?
C176 C177 C72 110.2(10) . . ?
C176 C177 C178 120.0 . . ?
C178 C177 C72 127.0(10) . . ?
C177 C178 C183 120.0 . . ?
C179 C178 C177 120.0 . . ?
C179 C178 C183 120.0 . . ?
C178 C179 C174 120.0 . . ?
C180 C179 C174 120.0 . . ?
C180 C179 C178 120.0 . . ?
C179 C180 H180 120.0 . . ?
C179 C180 C181 120.0 . . ?
C181 C180 H180 120.0 . . ?
C180 C181 H181 120.0 . . ?
C182 C181 C180 120.0 . . ?
C182 C181 H181 120.0 . . ?
C181 C182 H182 120.0 . . ?
C183 C182 C181 120.0 . . ?
C183 C182 H182 120.0 . . ?
C178 C183 H183 120.0 . . ?
C182 C183 C178 120.0 . . ?
C182 C183 H183 120.0 . . ?
C39 C184 C176 119(2) . . ?
C39 C184 H184 120.3 . . ?
C176 C184 H184 120.3 . . ?
Cl1 C185 Cl2 109(2) . . ?
Cl1 C185 H18J 110.0 . . ?
Cl1 C185 H18K 110.0 . . ?
Cl2 C185 H18J 110.0 . . ?
Cl2 C185 H18K 110.0 . . ?
H18J C185 H18K 108.3 . . ?
Cl3 C159 Cl4 115(2) . . ?
Cl3 C159 H15D 108.6 . . ?
Cl3 C159 H15E 108.6 . . ?
Cl4 C159 H15D 108.6 . . ?
Cl4 C159 H15E 108.6 . . ?
H15D C159 H15E 107.6 . . ?
H1A N1 H1B 120.0 . . ?
C186 N1 H1A 120.0 . . ?
C186 N1 H1B 120.0 . . ?
C186 N8 C188 124(4) . . ?
C186 N8 C189 109(3) . . ?
C188 N8 C189 124(4) . . ?
C186 N9 C187 108(2) . . ?
C186 N9 C190 127(3) . . ?
C190 N9 C187 121(3) . . ?
N8 C186 N1 107(3) . . ?
N8 C186 N9 127(2) . . ?
N9 C186 N1 125(2) . . ?
N9 C187 H18A 108.1 . . ?
N9 C187 H18B 111.8 . . ?
N9 C187 H18C 108.5 . . ?
H18A C187 H18B 109.5 . . ?
H18A C187 H18C 109.5 . . ?
H18B C187 H18C 109.5 . . ?
N8 C188 H18D 109.6 . . ?
N8 C188 H18E 109.7 . . ?
N8 C188 H18F 109.2 . . ?
H18D C188 H18E 109.5 . . ?
H18D C188 H18F 109.5 . . ?
H18E C188 H18F 109.5 . . ?
N8 C189 H18G 109.5 . . ?
N8 C189 H18H 109.5 . . ?
N8 C189 H18I 109.5 . . ?
H18G C189 H18H 109.5 . . ?
H18G C189 H18I 109.5 . . ?
H18H C189 H18I 109.5 . . ?
N9 C190 H19A 109.5 . . ?
N9 C190 H19B 109.5 . . ?
N9 C190 H19C 109.5 . . ?
H19A C190 H19B 109.5 . . ?
H19A C190 H19C 109.5 . . ?
H19B C190 H19C 109.5 . . ?
H2A N2 H2B 107.9 . . ?
C123 N2 H2A 111.4 . . ?
C123 N2 H2B 109.6 . . ?
C123 N7 C139 120.6(18) . . ?
C123 N7 C146 125(2) . . ?
C146 N7 C139 114(2) . . ?
C123 N10 C109 122(2) . . ?
C123 N10 C138 124(2) . . ?
C138 N10 C109 112.6(17) . . ?
N10 C109 H10A 109.5 . . ?
N10 C109 H10B 109.5 . . ?
N10 C109 H10C 109.5 . . ?
H10A C109 H10B 109.5 . . ?
H10A C109 H10C 109.5 . . ?
H10B C109 H10C 109.5 . . ?
N7 C123 N2 120.3(19) . . ?
N10 C123 N2 117(2) . . ?
N10 C123 N7 123(2) . . ?
N10 C138 H13A 109.5 . . ?
N10 C138 H13B 109.5 . . ?
N10 C138 H13C 109.5 . . ?
H13A C138 H13B 109.5 . . ?
H13A C138 H13C 109.5 . . ?
H13B C138 H13C 109.5 . . ?
N7 C139 H13D 109.5 . . ?
N7 C139 H13E 109.5 . . ?
N7 C139 H13F 109.5 . . ?
H13D C139 H13E 109.5 . . ?
H13D C139 H13F 109.5 . . ?
H13E C139 H13F 109.5 . . ?
N7 C146 H14A 109.5 . . ?
N7 C146 H14B 109.5 . . ?
N7 C146 H14C 109.5 . . ?
H14A C146 H14B 109.5 . . ?
H14A C146 H14C 109.5 . . ?
H14B C146 H14C 109.5 . . ?
H3B N3 H3C 120.0 . . ?
C165 N3 H3B 120.0 . . ?
C165 N3 H3C 120.0 . . ?
C129 N11 C153 118(2) . . ?
C165 N11 C129 123(2) . . ?
C165 N11 C153 117(2) . . ?
C165 N12 C143 128(2) . . ?
C165 N12 C166 113(2) . . ?
C166 N12 C143 119(2) . . ?
N11 C129 H12D 109.0 . . ?
N11 C129 H12E 109.6 . . ?
N11 C129 H12F 109.8 . . ?
H12D C129 H12E 109.5 . . ?
H12D C129 H12F 109.5 . . ?
H12E C129 H12F 109.5 . . ?
N12 C143 H14G 109.5 . . ?
N12 C143 H14H 109.5 . . ?
N12 C143 H14I 109.5 . . ?
H14G C143 H14H 109.5 . . ?
H14G C143 H14I 109.5 . . ?
H14H C143 H14I 109.5 . . ?
N11 C153 H15A 109.5 . . ?
N11 C153 H15B 109.5 . . ?
N11 C153 H15C 109.5 . . ?
H15A C153 H15B 109.5 . . ?
H15A C153 H15C 109.5 . . ?
H15B C153 H15C 109.5 . . ?
N3 C165 N11 115(2) . . ?
N3 C165 N12 114(2) . . ?
N11 C165 N12 123(2) . . ?
N12 C166 H16D 108.7 . . ?
N12 C166 H16E 110.0 . . ?
N12 C166 H16F 109.7 . . ?
H16D C166 H16E 109.5 . . ?
H16D C166 H16F 109.5 . . ?
H16E C166 H16F 109.5 . . ?
H4A N4 H4B 120.0 . . ?
C104 N4 H4A 120.0 . . ?
C104 N4 H4B 120.0 . . ?
C104 N5 C133 124(2) . . ?
C104 N5 C167 121.2(19) . . ?
C167 N5 C133 113.0(18) . . ?
C104 N6 C127 120.3(16) . . ?
C104 N6 C145 125(2) . . ?
C127 N6 C145 114.4(19) . . ?
N4 C104 N6 119.8(17) . . ?
N5 C104 N4 119(2) . . ?
N5 C104 N6 121.6(19) . . ?
N6 C127 H12A 109.5 . . ?
N6 C127 H12B 109.5 . . ?
N6 C127 H12C 109.5 . . ?
H12A C127 H12B 109.5 . . ?
H12A C127 H12C 109.5 . . ?
H12B C127 H12C 109.5 . . ?
N5 C133 H13G 109.5 . . ?
N5 C133 H13H 109.5 . . ?
N5 C133 H13I 109.5 . . ?
H13G C133 H13H 109.5 . . ?
H13G C133 H13I 109.5 . . ?
H13H C133 H13I 109.5 . . ?
N6 C145 H14D 109.5 . . ?
N6 C145 H14E 109.5 . . ?
N6 C145 H14F 109.5 . . ?
H14D C145 H14E 109.5 . . ?
H14D C145 H14F 109.5 . . ?
H14E C145 H14F 109.5 . . ?
N5 C167 H16A 109.5 . . ?
N5 C167 H16B 109.5 . . ?
N5 C167 H16C 109.5 . . ?
H16A C167 H16B 109.5 . . ?
H16A C167 H16C 109.5 . . ?
H16B C167 H16C 109.5 . . ?

loop_
_geom_bond_atom_site_label_1
_geom_bond_atom_site_label_2
_geom_bond_distance
_geom_bond_site_symmetry_2
_geom_bond_publ_flag
Er1 O1 2.3582(7) . ?
Er1 O2 2.3323(6) . ?
Er1 O3 2.3525(8) . ?
Er1 O5 2.144(12) . ?
Er1 O6 2.131(11) . ?
Er1 O7 2.164(10) . ?
Er2 O1 2.3674(6) . ?
Er2 O2 2.3424(7) . ?
Er2 O4 2.3647(7) . ?
Er2 O8 2.147(10) . ?
Er2 O9 2.129(10) . ?
Er2 O10 2.189(11) . ?
Er3 O1 2.3680(7) . ?
Er3 O3 2.3702(7) . ?
Er3 O4 2.3723(6) . ?
Er3 O11 2.131(11) . ?
Er3 O12 2.157(9) . ?
Er3 O13 2.165(10) . ?
Er4 O2 2.3542(7) . ?
Er4 O3 2.3766(6) . ?
Er4 O4 2.3806(7) . ?
Er4 O14 2.114(12) . ?
Er4 O15 2.115(9) . ?
Er4 O16 2.162(11) . ?
O1 H1 0.9577 . ?
O2 H2 0.9553 . ?
O3 H3 0.9754 . ?
O4 H4 0.9070 . ?
O5 C12 1.331(19) . ?
O6 C57 1.355(17) . ?
O7 C4 1.31(2) . ?
O8 C46 1.348(19) . ?
O9 C7 1.332(18) . ?
O10 C50 1.37(2) . ?
O11 C75 1.340(19) . ?
O12 C19 1.316(18) . ?
O13 C1 1.346(17) . ?
O14 C33 1.357(19) . ?
O15 C37 1.330(16) . ?
O16 C30 1.35(2) . ?
C1 C5 1.38(2) . ?
C1 C22 1.40(2) . ?
C2 C15 1.45(2) . ?
C2 C17 1.43(2) . ?
C2 C58 1.41(2) . ?
C3 H3A 0.9500 . ?
C3 C14 1.32(2) . ?
C3 C75 1.40(3) . ?
C4 C13 1.40(2) . ?
C4 C17 1.43(2) . ?
C5 H5 0.9500 . ?
C5 C34 1.39(2) . ?
C6 C18 1.47(2) . ?
C6 C62 1.46(3) . ?
C6 C84 1.42(2) . ?
C7 C53 1.38(2) . ?
C7 C92 1.42(2) . ?
C8 C27 1.48(2) . ?
C8 C40 1.40(3) . ?
C8 C93 1.40(3) . ?
C9 C18 1.43(2) . ?
C9 C52 1.40(2) . ?
C9 C113 1.38(2) . ?
C10 H10 0.9500 . ?
C10 C19 1.39(2) . ?
C10 C60 1.32(2) . ?
C11 C32 1.43(2) . ?
C11 C42 1.48(2) . ?
C11 C57 1.40(2) . ?
C12 C39 1.35(2) . ?
C12 C72 1.39(3) . ?
C13 H13 0.9500 . ?
C13 C51 1.39(3) . ?
C14 H14 0.9500 . ?
C14 C44 1.40(3) . ?
C15 C31 1.46(2) . ?
C15 C107 1.34(3) . ?
C16 C38 1.46(3) . ?
C16 C66 1.49(2) . ?
C16 C91 1.39(3) . ?
C17 C20 1.48(2) . ?
C18 C29 1.421(19) . ?
C19 C20 1.38(2) . ?
C20 C36 1.48(2) . ?
C21 H21 0.9500 . ?
C21 C41 1.42(2) . ?
C21 C100 1.35(2) . ?
C22 C23 1.45(2) . ?
C22 C40 1.52(3) . ?
C23 C63 1.43(3) . ?
C23 C126 1.48(3) . ?
C24 H24 0.9500 . ?
C24 C27 1.45(3) . ?
C24 C85 1.42(2) . ?
C25 C32 1.43(2) . ?
C25 C45 1.41(2) . ?
C25 C80 1.38(2) . ?
C26 C46 1.40(3) . ?
C26 C54 1.46(3) . ?
C26 C71 1.47(2) . ?
C27 C90 1.41(3) . ?
C28 C44 1.40(3) . ?
C28 C54 1.45(2) . ?
C28 C88 1.46(2) . ?
C29 C37 1.39(2) . ?
C29 C53 1.49(2) . ?
C30 C40 1.41(2) . ?
C30 C82 1.37(3) . ?
C31 C101 1.42(3) . ?
C31 C110 1.37(3) . ?
C32 C70 1.49(2) . ?
C33 C42 1.39(3) . ?
C33 C48 1.41(2) . ?
C34 H34 0.9500 . ?
C34 C63 1.37(3) . ?
C35 H35 0.9500 . ?
C35 C37 1.41(2) . ?
C35 C52 1.36(2) . ?
C36 C64 1.45(2) . ?
C36 C78 1.42(2) . ?
C38 C53 1.45(2) . ?
C38 C77 1.40(3) . ?
C39 H39 0.9500 . ?
C39 C184 1.30(3) . ?
C41 C67 1.47(3) . ?
C41 C69 1.39(2) . ?
C42 C47 1.42(2) . ?
C43 H43 0.9500 . ?
C43 C86 1.43(3) . ?
C43 C88 1.40(3) . ?
C44 C111 1.43(3) . ?
C45 H45 0.9500 . ?
C45 C81 1.40(2) . ?
C46 C65 1.44(3) . ?
C47 C74 1.37(3) . ?
C47 C131 1.40(3) . ?
C48 H48 0.9500 . ?
C48 C73 1.35(2) . ?
C49 C50 1.37(3) . ?
C49 C69 1.47(3) . ?
C49 C72 1.50(2) . ?
C50 C100 1.41(2) . ?
C51 H51 0.9500 . ?
C51 C58 1.38(3) . ?
C52 H52 0.9500 . ?
C54 C75 1.41(2) . ?
C55 H55 0.9500 . ?
C55 C64 1.40(3) . ?
C55 C68 1.37(2) . ?
C56 C59 1.43(3) . ?
C56 C71 1.43(3) . ?
C56 C89 1.48(3) . ?
C57 C81 1.36(2) . ?
C58 C97 1.43(3) . ?
C59 H59 0.9500 . ?
C59 C105 1.40(3) . ?
C60 H60 0.9500 . ?
C60 C78 1.37(3) . ?
C61 H61 0.9500 . ?
C61 C77 1.41(3) . ?
C61 C92 1.37(3) . ?
C62 H62 0.9500 . ?
C62 C94 1.38(2) . ?
C63 C160 1.43(3) . ?
C64 C108 1.44(2) . ?
C65 H65 0.9500 . ?
C65 C83 1.36(2) . ?
C66 C122 1.43(3) . ?
C66 C136 1.45(3) . ?
C67 H67 0.9500 . ?
C67 C152 1.37(3) . ?
C68 H68 0.9500 . ?
C68 C102 1.40(3) . ?
C69 C117 1.53(2) . ?
C70 C76 1.36(3) . ?
C70 C161 1.42(3) . ?
C71 C103 1.49(3) . ?
C72 C177 1.49(2) . ?
C73 H73 0.9500 . ?
C73 C74 1.41(3) . ?
C74 C106 1.42(2) . ?
C76 H76 0.9500 . ?
C76 C171 1.36(3) . ?
C77 C155 1.47(3) . ?
C78 C173 1.47(3) . ?
C79 H79 0.9500 . ?
C79 C93 1.45(3) . ?
C79 C115 1.36(3) . ?
C80 H80 0.9500 . ?
C80 C147 1.39(3) . ?
C81 H81 0.9500 . ?
C82 H82 0.9500 . ?
C82 C95 1.34(3) . ?
C83 H83 0.9500 . ?
C83 C103 1.35(3) . ?
C84 C134 1.40(2) . ?
C84 C148 1.45(3) . ?
C85 H85 0.9500 . ?
C85 C137 1.42(3) . ?
C86 H86 0.9500 . ?
C86 C96 1.38(3) . ?
C87 H87 0.9500 . ?
C87 C90 1.43(3) . ?
C87 C137 1.37(3) . ?
C88 C141 1.43(3) . ?
C89 C112 1.35(4) . ?
C89 C154 1.41(4) . ?
C90 C115 1.43(3) . ?
C91 H91 0.9500 . ?
C91 C128 1.38(3) . ?
C92 H92 0.9500 . ?
C93 C95 1.35(2) . ?
C94 H94 0.9500 . ?
C94 C135 1.43(3) . ?
C95 H95 0.9500 . ?
C96 H96 0.9500 . ?
C96 C98 1.35(3) . ?
C97 H97 0.9500 . ?
C97 C110 1.35(3) . ?
C98 H98 0.9500 . ?
C98 C141 1.39(3) . ?
C99 H99 0.9500 . ?
C99 C105 1.36(3) . ?
C99 C154 1.34(4) . ?
C100 H100 0.9500 . ?
C101 H101 0.9500 . ?
C101 C156 1.33(3) . ?
C102 H102 0.9500 . ?
C102 C124 1.36(3) . ?
C103 C158 1.47(3) . ?
C105 H105 0.9500 . ?
C106 H106 0.9500 . ?
C106 C169 1.31(3) . ?
C107 H107 0.9500 . ?
C107 C114 1.37(3) . ?
C108 C124 1.42(3) . ?
C108 C172 1.48(3) . ?
C110 H110 0.9500 . ?
C111 H111 0.9500 . ?
C111 C150 1.41(3) . ?
C112 H112 0.9500 . ?
C112 C158 1.32(3) . ?
C113 H113 0.9500 . ?
C113 C148 1.37(3) . ?
C114 H114 0.9500 . ?
C114 C156 1.41(3) . ?
C115 H115 0.9500 . ?
C116 C117 1.3900 . ?
C116 C121 1.3900 . ?
C116 C152 1.37(2) . ?
C117 C118 1.3900 . ?
C118 H118 0.9500 . ?
C118 C119 1.3900 . ?
C119 H119 0.9500 . ?
C119 C120 1.3900 . ?
C120 H120 0.9500 . ?
C120 C121 1.3900 . ?
C121 H121 0.9500 . ?
C122 H122 0.9500 . ?
C122 C149 1.29(3) . ?
C124 H124 0.9500 . ?
C125 H125 0.9500 . ?
C125 C131 1.48(3) . ?
C125 C151 1.39(4) . ?
C126 C140 1.52(3) . ?
C126 C157 1.42(4) . ?
C128 H128 0.9500 . ?
C128 C149 1.40(3) . ?
C130 H130 0.9500 . ?
C130 C140 1.38(3) . ?
C130 C170 1.29(4) . ?
C131 C132 1.38(3) . ?
C132 C144 1.36(3) . ?
C132 C169 1.42(3) . ?
C134 H134 0.9500 . ?
C134 C135 1.38(3) . ?
C135 H135 0.9500 . ?
C136 H136 0.9500 . ?
C136 C155 1.31(3) . ?
C137 H137 0.9500 . ?
C140 C163 1.38(4) . ?
C141 C150 1.38(3) . ?
C142 H142 0.9500 . ?
C142 C164 1.39(3) . ?
C142 C171 1.40(3) . ?
C144 H144 0.9500 . ?
C144 C168 1.38(4) . ?
C147 H147 0.9500 . ?
C147 C161 1.41(3) . ?
C148 H148 0.9500 . ?
C149 H149 0.9500 . ?
C150 H150 0.9500 . ?
C151 H151 0.9500 . ?
C151 C168 1.47(3) . ?
C152 H152 0.9500 . ?
C154 H154 0.9500 . ?
C155 H155 0.9500 . ?
C156 H156 0.9500 . ?
C157 H157 0.9500 . ?
C157 C162 1.46(3) . ?
C158 H158 0.9500 . ?
C160 H160 0.9500 . ?
C160 C163 1.28(3) . ?
C161 C164 1.39(3) . ?
C162 H162 0.9500 . ?
C162 C170 1.48(4) . ?
C163 H163 0.9500 . ?
C164 H164 0.9500 . ?
C168 H168 0.9500 . ?
C169 H169 0.9500 . ?
C170 H170 0.9500 . ?
C171 H171 0.9500 . ?
C172 H172 0.9500 . ?
C172 C173 1.32(3) . ?
C173 H173 0.9500 . ?
C174 H174 0.9500 . ?
C174 C175 1.3900 . ?
C174 C179 1.3900 . ?
C175 H175 0.9500 . ?
C175 C176 1.3900 . ?
C176 C177 1.3900 . ?
C176 C184 1.50(3) . ?
C177 C178 1.3900 . ?
C178 C179 1.3900 . ?
C178 C183 1.3900 . ?
C179 C180 1.3900 . ?
C180 H180 0.9500 . ?
C180 C181 1.3900 . ?
C181 H181 0.9500 . ?
C181 C182 1.3900 . ?
C182 H182 0.9500 . ?
C182 C183 1.3900 . ?
C183 H183 0.9500 . ?
C184 H184 0.9500 . ?
Cl1 C185 1.64(4) . ?
Cl2 C185 1.77(4) . ?
C185 H18J 0.9900 . ?
C185 H18K 0.9900 . ?
Cl3 C159 1.61(3) . ?
Cl4 C159 1.70(4) . ?
C159 H15D 0.9900 . ?
C159 H15E 0.9900 . ?
N1 H1A 0.8800 . ?
N1 H1B 0.8800 . ?
N1 C186 1.35(2) . ?
N8 C186 1.31(2) . ?
N8 C188 1.34(2) . ?
N8 C189 1.35(2) . ?
N9 C186 1.32(2) . ?
N9 C187 1.34(2) . ?
N9 C190 1.34(2) . ?
C187 H18A 0.9798 . ?
C187 H18B 0.9801 . ?
C187 H18C 0.9802 . ?
C188 H18D 0.9800 . ?
C188 H18E 0.9800 . ?
C188 H18F 0.9801 . ?
C189 H18G 0.9800 . ?
C189 H18H 0.9800 . ?
C189 H18I 0.9800 . ?
C190 H19A 0.9800 . ?
C190 H19B 0.9800 . ?
C190 H19C 0.9800 . ?
N2 H2A 0.8925 . ?
N2 H2B 0.8912 . ?
N2 C123 1.38(3) . ?
N7 C123 1.30(3) . ?
N7 C139 1.49(3) . ?
N7 C146 1.46(3) . ?
N10 C109 1.47(3) . ?
N10 C123 1.30(2) . ?
N10 C138 1.45(2) . ?
C109 H10A 0.9800 . ?
C109 H10B 0.9800 . ?
C109 H10C 0.9800 . ?
C138 H13A 0.9800 . ?
C138 H13B 0.9800 . ?
C138 H13C 0.9800 . ?
C139 H13D 0.9800 . ?
C139 H13E 0.9800 . ?
C139 H13F 0.9800 . ?
C146 H14A 0.9800 . ?
C146 H14B 0.9800 . ?
C146 H14C 0.9800 . ?
N3 H3B 0.8800 . ?
N3 H3C 0.8800 . ?
N3 C165 1.20(3) . ?
N11 C129 1.42(3) . ?
N11 C153 1.46(3) . ?
N11 C165 1.41(2) . ?
N12 C143 1.54(3) . ?
N12 C165 1.43(2) . ?
N12 C166 1.45(3) . ?
C129 H12D 0.9800 . ?
C129 H12E 0.9798 . ?
C129 H12F 0.9801 . ?
C143 H14G 0.9800 . ?
C143 H14H 0.9800 . ?
C143 H14I 0.9800 . ?
C153 H15A 0.9800 . ?
C153 H15B 0.9800 . ?
C153 H15C 0.9800 . ?
C166 H16D 0.9801 . ?
C166 H16E 0.9801 . ?
C166 H16F 0.9798 . ?
N4 H4A 0.8800 . ?
N4 H4B 0.8800 . ?
N4 C104 1.32(2) . ?
N5 C104 1.29(2) . ?
N5 C133 1.45(3) . ?
N5 C167 1.43(3) . ?
N6 C104 1.34(3) . ?
N6 C127 1.45(3) . ?
N6 C145 1.50(2) . ?
C127 H12A 0.9800 . ?
C127 H12B 0.9800 . ?
C127 H12C 0.9800 . ?
C133 H13G 0.9800 . ?
C133 H13H 0.9800 . ?
C133 H13I 0.9800 . ?
C145 H14D 0.9800 . ?
C145 H14E 0.9800 . ?
C145 H14F 0.9800 . ?
C167 H16A 0.9800 . ?
C167 H16B 0.9800 . ?
C167 H16C 0.9800 . ?

loop_
_geom_torsion_atom_site_label_1
_geom_torsion_atom_site_label_2
_geom_torsion_atom_site_label_3
_geom_torsion_atom_site_label_4
_geom_torsion
_geom_torsion_site_symmetry_1
_geom_torsion_site_symmetry_2
_geom_torsion_site_symmetry_3
_geom_torsion_site_symmetry_4
_geom_torsion_publ_flag
Er1 O5 C12 C39 53(3) . . . . ?
Er1 O5 C12 C72 -129.7(18) . . . . ?
Er1 O6 C57 C11 -127.6(15) . . . . ?
Er1 O6 C57 C81 53(3) . . . . ?
Er1 O7 C4 C13 60(2) . . . . ?
Er1 O7 C4 C17 -118.4(15) . . . . ?
Er2 O8 C46 C26 -116.0(17) . . . . ?
Er2 O8 C46 C65 62(2) . . . . ?
Er2 O9 C7 C53 -120.1(14) . . . . ?
Er2 O9 C7 C92 63(2) . . . . ?
Er2 O10 C50 C49 -122.0(16) . . . . ?
Er2 O10 C50 C100 58(2) . . . . ?
Er3 O11 C75 C3 62(2) . . . . ?
Er3 O11 C75 C54 -116.1(15) . . . . ?
Er3 O12 C19 C10 56(2) . . . . ?
Er3 O12 C19 C20 -120.3(16) . . . . ?
Er3 O13 C1 C5 65.0(19) . . . . ?
Er3 O13 C1 C22 -118.2(16) . . . . ?
Er4 O14 C33 C42 -120.7(16) . . . . ?
Er4 O14 C33 C48 59(2) . . . . ?
Er4 O15 C37 C29 -123.6(17) . . . . ?
Er4 O15 C37 C35 61(2) . . . . ?
Er4 O16 C30 C40 -120.4(14) . . . . ?
Er4 O16 C30 C82 61(2) . . . . ?
O5 C12 C39 C184 175(2) . . . . ?
O5 C12 C72 C49 4(3) . . . . ?
O5 C12 C72 C177 -172.7(17) . . . . ?
O6 C57 C81 C45 -176.2(16) . . . . ?
O7 C4 C13 C51 177.1(17) . . . . ?
O7 C4 C17 C2 176.6(15) . . . . ?
O7 C4 C17 C20 -5(2) . . . . ?
O8 C46 C65 C83 179.7(15) . . . . ?
O9 C7 C53 C29 -3.6(19) . . . . ?
O9 C7 C53 C38 177.4(13) . . . . ?
O9 C7 C92 C61 178.8(15) . . . . ?
O10 C50 C100 C21 177.0(15) . . . . ?
O12 C19 C20 C17 1(2) . . . . ?
O12 C19 C20 C36 177.7(13) . . . . ?
O13 C1 C5 C34 -179.9(15) . . . . ?
O13 C1 C22 C23 177.4(15) . . . . ?
O13 C1 C22 C40 5(2) . . . . ?
O14 C33 C42 C11 0(2) . . . . ?
O14 C33 C42 C47 177.4(14) . . . . ?
O14 C33 C48 C73 -177.7(14) . . . . ?
O16 C30 C40 C8 176.6(14) . . . . ?
O16 C30 C40 C22 3(2) . . . . ?
O16 C30 C82 C95 -178.6(17) . . . . ?
C1 C5 C34 C63 -3(3) . . . . ?
C1 C22 C23 C63 7(3) . . . . ?
C1 C22 C23 C126 -176.4(18) . . . . ?
C1 C22 C40 C8 -87(2) . . . . ?
C1 C22 C40 C30 85.5(19) . . . . ?
C2 C15 C31 C101 -178.7(18) . . . . ?
C2 C15 C31 C110 1(3) . . . . ?
C2 C15 C107 C114 176(2) . . . . ?
C2 C17 C20 C19 -93.2(19) . . . . ?
C2 C17 C20 C36 90(2) . . . . ?
C2 C58 C97 C110 1(3) . . . . ?
C3 C14 C44 C28 -5(3) . . . . ?
C3 C14 C44 C111 176.8(17) . . . . ?
C4 C13 C51 C58 9(3) . . . . ?
C4 C17 C20 C19 88.1(18) . . . . ?
C4 C17 C20 C36 -88.3(18) . . . . ?
C5 C1 C22 C23 -6(3) . . . . ?
C5 C1 C22 C40 -178.7(16) . . . . ?
C5 C34 C63 C23 5(3) . . . . ?
C5 C34 C63 C160 177.1(17) . . . . ?
C6 C18 C29 C37 179.7(15) . . . . ?
C6 C18 C29 C53 4(3) . . . . ?
C6 C62 C94 C135 -6(3) . . . . ?
C6 C84 C134 C135 9(3) . . . . ?
C6 C84 C148 C113 -5(3) . . . . ?
C8 C27 C90 C87 -172.9(17) . . . . ?
C8 C27 C90 C115 10(3) . . . . ?
C8 C93 C95 C82 0(3) . . . . ?
C9 C18 C29 C37 3(2) . . . . ?
C9 C18 C29 C53 -172.7(15) . . . . ?
C9 C113 C148 C84 6(3) . . . . ?
C10 C19 C20 C17 -175.4(14) . . . . ?
C10 C19 C20 C36 1(2) . . . . ?
C10 C60 C78 C36 2(3) . . . . ?
C10 C60 C78 C173 179.1(18) . . . . ?
C11 C32 C70 C76 -5(3) . . . . ?
C11 C32 C70 C161 176(2) . . . . ?
C11 C42 C47 C74 177.8(17) . . . . ?
C11 C42 C47 C131 -3(3) . . . . ?
C11 C57 C81 C45 5(3) . . . . ?
C12 C39 C184 C176 -10(4) . . . . ?
C12 C72 C177 C176 6(2) . . . . ?
C12 C72 C177 C178 167.0(15) . . . . ?
C13 C4 C17 C2 -2(2) . . . . ?
C13 C4 C17 C20 176.9(16) . . . . ?
C13 C51 C58 C2 -7(3) . . . . ?
C13 C51 C58 C97 174(2) . . . . ?
C14 C3 C75 O11 -175.4(16) . . . . ?
C14 C3 C75 C54 2(3) . . . . ?
C14 C44 C111 C150 -179.0(17) . . . . ?
C15 C2 C17 C4 -173.0(16) . . . . ?
C15 C2 C17 C20 8(3) . . . . ?
C15 C2 C58 C51 177.5(18) . . . . ?
C15 C2 C58 C97 -4(3) . . . . ?
C15 C31 C101 C156 6(3) . . . . ?
C15 C31 C110 C97 -3(3) . . . . ?
C15 C107 C114 C156 0(4) . . . . ?
C16 C38 C53 C7 -173.6(14) . . . . ?
C16 C38 C53 C29 7(2) . . . . ?
C16 C38 C77 C61 176.0(15) . . . . ?
C16 C38 C77 C155 -1(2) . . . . ?
C16 C66 C122 C149 1(3) . . . . ?
C16 C66 C136 C155 -3(3) . . . . ?
C16 C91 C128 C149 2(3) . . . . ?
C17 C2 C15 C31 -179.9(16) . . . . ?
C17 C2 C15 C107 5(3) . . . . ?
C17 C2 C58 C51 0(3) . . . . ?
C17 C2 C58 C97 178.8(17) . . . . ?
C17 C4 C13 C51 -4(3) . . . . ?
C17 C20 C36 C64 0(2) . . . . ?
C17 C20 C36 C78 179.3(15) . . . . ?
C18 C6 C62 C94 -179.0(18) . . . . ?
C18 C6 C84 C134 177.3(18) . . . . ?
C18 C6 C84 C148 0(3) . . . . ?
C18 C9 C52 C35 1(3) . . . . ?
C18 C9 C113 C148 -2(3) . . . . ?
C18 C29 C37 O15 -176.0(13) . . . . ?
C18 C29 C37 C35 -1(2) . . . . ?
C18 C29 C53 C7 -103.4(17) . . . . ?
C18 C29 C53 C38 76(2) . . . . ?
C19 C10 C60 C78 2(3) . . . . ?
C19 C20 C36 C64 -176.6(15) . . . . ?
C19 C20 C36 C78 3(2) . . . . ?
C20 C36 C64 C55 2(3) . . . . ?
C20 C36 C64 C108 -177.9(16) . . . . ?
C20 C36 C78 C60 -5(2) . . . . ?
C20 C36 C78 C173 178.3(16) . . . . ?
C21 C41 C67 C152 -179.1(17) . . . . ?
C21 C41 C69 C49 -3(3) . . . . ?
C21 C41 C69 C117 174.4(15) . . . . ?
C22 C1 C5 C34 3(3) . . . . ?
C22 C23 C63 C34 -7(3) . . . . ?
C22 C23 C63 C160 -179.1(18) . . . . ?
C22 C23 C126 C140 177.0(18) . . . . ?
C22 C23 C126 C157 -5(3) . . . . ?
C23 C22 C40 C8 100(2) . . . . ?
C23 C22 C40 C30 -87(2) . . . . ?
C23 C63 C160 C163 -3(3) . . . . ?
C23 C126 C140 C130 -175(2) . . . . ?
C23 C126 C140 C163 9(3) . . . . ?
C23 C126 C157 C162 174(2) . . . . ?
C24 C27 C90 C87 3(3) . . . . ?
C24 C27 C90 C115 -173.9(17) . . . . ?
C24 C85 C137 C87 0(3) . . . . ?
C25 C32 C70 C76 178(2) . . . . ?
C25 C32 C70 C161 -1(3) . . . . ?
C25 C45 C81 C57 -2(3) . . . . ?
C25 C80 C147 C161 -6(4) . . . . ?
C26 C46 C65 C83 -2(3) . . . . ?
C26 C54 C75 O11 2(2) . . . . ?
C26 C54 C75 C3 -175.9(15) . . . . ?
C26 C71 C103 C83 7(3) . . . . ?
C26 C71 C103 C158 -174.3(16) . . . . ?
C27 C8 C40 C22 -7(3) . . . . ?
C27 C8 C40 C30 -179.5(15) . . . . ?
C27 C8 C93 C79 3(3) . . . . ?
C27 C8 C93 C95 -178.5(19) . . . . ?
C27 C24 C85 C137 2(3) . . . . ?
C27 C90 C115 C79 -4(3) . . . . ?
C28 C44 C111 C150 3(3) . . . . ?
C28 C54 C75 O11 173.9(13) . . . . ?
C28 C54 C75 C3 -4(2) . . . . ?
C28 C88 C141 C98 -172.6(17) . . . . ?
C28 C88 C141 C150 3(3) . . . . ?
C30 C82 C95 C93 0(3) . . . . ?
C31 C15 C107 C114 0(3) . . . . ?
C31 C101 C156 C114 -5(4) . . . . ?
C32 C11 C42 C33 -92(2) . . . . ?
C32 C11 C42 C47 91(3) . . . . ?
C32 C11 C57 O6 179.1(16) . . . . ?
C32 C11 C57 C81 -2(3) . . . . ?
C32 C25 C45 C81 -3(3) . . . . ?
C32 C25 C80 C147 3(3) . . . . ?
C32 C70 C76 C171 -175(2) . . . . ?
C32 C70 C161 C147 -2(4) . . . . ?
C32 C70 C161 C164 176(2) . . . . ?
C33 C42 C47 C74 1(3) . . . . ?
C33 C42 C47 C131 -180(2) . . . . ?
C33 C48 C73 C74 0(3) . . . . ?
C34 C63 C160 C163 -175(2) . . . . ?
C36 C64 C108 C124 179.3(18) . . . . ?
C36 C64 C108 C172 3(3) . . . . ?
C36 C78 C173 C172 -4(3) . . . . ?
C37 C29 C53 C7 80.2(17) . . . . ?
C37 C29 C53 C38 -100.8(16) . . . . ?
C37 C35 C52 C9 1(2) . . . . ?
C38 C16 C66 C122 -178.6(15) . . . . ?
C38 C16 C66 C136 2(2) . . . . ?
C38 C16 C91 C128 177.0(16) . . . . ?
C38 C77 C155 C136 0(3) . . . . ?
C39 C12 C72 C49 -178(2) . . . . ?
C39 C12 C72 C177 5(3) . . . . ?
C40 C8 C27 C24 -2(3) . . . . ?
C40 C8 C27 C90 173.9(17) . . . . ?
C40 C8 C93 C79 -180.0(17) . . . . ?
C40 C8 C93 C95 -2(3) . . . . ?
C40 C22 C23 C63 179.6(17) . . . . ?
C40 C22 C23 C126 -4(3) . . . . ?
C40 C30 C82 C95 2(3) . . . . ?
C41 C21 C100 C50 3(2) . . . . ?
C41 C67 C152 C116 -2(3) . . . . ?
C41 C69 C117 C116 11(2) . . . . ?
C41 C69 C117 C118 -171.8(13) . . . . ?
C42 C11 C32 C25 170.1(19) . . . . ?
C42 C11 C32 C70 -7(3) . . . . ?
C42 C11 C57 O6 5(2) . . . . ?
C42 C11 C57 C81 -176.0(17) . . . . ?
C42 C33 C48 C73 2(2) . . . . ?
C42 C47 C74 C73 1(3) . . . . ?
C42 C47 C74 C106 -176.3(17) . . . . ?
C42 C47 C131 C125 0(4) . . . . ?
C42 C47 C131 C132 178(2) . . . . ?
C43 C86 C96 C98 -1(3) . . . . ?
C43 C88 C141 C98 7(3) . . . . ?
C43 C88 C141 C150 -177.3(18) . . . . ?
C44 C28 C54 C26 172.6(16) . . . . ?
C44 C28 C54 C75 1(2) . . . . ?
C44 C28 C88 C43 174.9(17) . . . . ?
C44 C28 C88 C141 -6(2) . . . . ?
C44 C111 C150 C141 -6(3) . . . . ?
C45 C25 C32 C11 6(3) . . . . ?
C45 C25 C32 C70 -177.0(18) . . . . ?
C45 C25 C80 C147 -180(2) . . . . ?
C46 C26 C54 C28 -83(2) . . . . ?
C46 C26 C54 C75 88.2(18) . . . . ?
C46 C26 C71 C56 179.3(16) . . . . ?
C46 C26 C71 C103 -5(2) . . . . ?
C46 C65 C83 C103 4(3) . . . . ?
C47 C74 C106 C169 -4(3) . . . . ?
C47 C131 C132 C144 -176(3) . . . . ?
C47 C131 C132 C169 1(4) . . . . ?
C48 C33 C42 C11 -179.7(14) . . . . ?
C48 C33 C42 C47 -2(2) . . . . ?
C48 C73 C74 C47 -1(3) . . . . ?
C48 C73 C74 C106 176.1(16) . . . . ?
C49 C50 C100 C21 -3(3) . . . . ?
C49 C69 C117 C116 -171.2(15) . . . . ?
C49 C69 C117 C118 6(2) . . . . ?
C49 C72 C177 C176 -170.6(17) . . . . ?
C49 C72 C177 C178 -10(3) . . . . ?
C50 C49 C69 C41 4(3) . . . . ?
C50 C49 C69 C117 -174.1(16) . . . . ?
C50 C49 C72 C12 79(2) . . . . ?
C50 C49 C72 C177 -104(2) . . . . ?
C51 C58 C97 C110 180(2) . . . . ?
C52 C9 C18 C6 179.7(16) . . . . ?
C52 C9 C18 C29 -4(2) . . . . ?
C52 C9 C113 C148 175.0(19) . . . . ?
C52 C35 C37 O15 173.5(13) . . . . ?
C52 C35 C37 C29 -2(2) . . . . ?
C53 C7 C92 C61 2(2) . . . . ?
C53 C29 C37 O15 1(2) . . . . ?
C53 C29 C37 C35 175.8(13) . . . . ?
C53 C38 C77 C61 -4(2) . . . . ?
C53 C38 C77 C155 178.4(15) . . . . ?
C54 C26 C46 O8 1(2) . . . . ?
C54 C26 C46 C65 -176.5(15) . . . . ?
C54 C26 C71 C56 -2(3) . . . . ?
C54 C26 C71 C103 174.6(15) . . . . ?
C54 C28 C44 C14 3(3) . . . . ?
C54 C28 C44 C111 -178.8(16) . . . . ?
C54 C28 C88 C43 -4(3) . . . . ?
C54 C28 C88 C141 175.6(16) . . . . ?
C55 C64 C108 C124 -1(3) . . . . ?
C55 C64 C108 C172 -177.4(18) . . . . ?
C55 C68 C102 C124 -1(3) . . . . ?
C56 C59 C105 C99 -2(3) . . . . ?
C56 C71 C103 C83 -176.8(18) . . . . ?
C56 C71 C103 C158 2(2) . . . . ?
C56 C89 C112 C158 7(4) . . . . ?
C56 C89 C154 C99 -3(4) . . . . ?
C57 C11 C32 C25 -3(3) . . . . ?
C57 C11 C32 C70 179.5(18) . . . . ?
C57 C11 C42 C33 81(2) . . . . ?
C57 C11 C42 C47 -96(2) . . . . ?
C58 C2 C15 C31 3(3) . . . . ?
C58 C2 C15 C107 -172(2) . . . . ?
C58 C2 C17 C4 4(2) . . . . ?
C58 C2 C17 C20 -174.6(16) . . . . ?
C58 C97 C110 C31 2(3) . . . . ?
C59 C56 C71 C26 -9(3) . . . . ?
C59 C56 C71 C103 175.0(17) . . . . ?
C59 C56 C89 C112 -180(2) . . . . ?
C59 C56 C89 C154 3(3) . . . . ?
C60 C10 C19 O12 179.4(16) . . . . ?
C60 C10 C19 C20 -4(2) . . . . ?
C60 C78 C173 C172 179(2) . . . . ?
C61 C77 C155 C136 -177.2(19) . . . . ?
C62 C6 C18 C9 -167.1(17) . . . . ?
C62 C6 C18 C29 17(3) . . . . ?
C62 C6 C84 C134 -11(3) . . . . ?
C62 C6 C84 C148 172.0(18) . . . . ?
C62 C94 C135 C134 4(3) . . . . ?
C63 C23 C126 C140 -7(3) . . . . ?
C63 C23 C126 C157 171(2) . . . . ?
C63 C160 C163 C140 5(4) . . . . ?
C64 C36 C78 C60 174.8(17) . . . . ?
C64 C36 C78 C173 -2(3) . . . . ?
C64 C55 C68 C102 2(3) . . . . ?
C64 C108 C124 C102 3(3) . . . . ?
C64 C108 C172 C173 -9(3) . . . . ?
C65 C83 C103 C71 -7(3) . . . . ?
C65 C83 C103 C158 174.3(19) . . . . ?
C66 C16 C38 C53 -179.5(14) . . . . ?
C66 C16 C38 C77 0(2) . . . . ?
C66 C16 C91 C128 0(3) . . . . ?
C66 C122 C149 C128 0(3) . . . . ?
C66 C136 C155 C77 2(3) . . . . ?
C67 C41 C69 C49 179.0(16) . . . . ?
C67 C41 C69 C117 -3(2) . . . . ?
C68 C55 C64 C36 178.2(16) . . . . ?
C68 C55 C64 C108 -1(2) . . . . ?
C68 C102 C124 C108 -2(4) . . . . ?
C69 C41 C67 C152 -1(3) . . . . ?
C69 C49 C50 O10 179.7(16) . . . . ?
C69 C49 C50 C100 -1(3) . . . . ?
C69 C49 C72 C12 -103(2) . . . . ?
C69 C49 C72 C177 74(3) . . . . ?
C69 C117 C118 C119 -176.9(15) . . . . ?
C70 C76 C171 C142 -4(4) . . . . ?
C70 C161 C164 C142 4(4) . . . . ?
C71 C26 C46 O8 -179.3(13) . . . . ?
C71 C26 C46 C65 3(2) . . . . ?
C71 C26 C54 C28 98(2) . . . . ?
C71 C26 C54 C75 -91(2) . . . . ?
C71 C56 C59 C105 -177.7(17) . . . . ?
C71 C56 C89 C112 -3(3) . . . . ?
C71 C56 C89 C154 -179.8(19) . . . . ?
C71 C103 C158 C112 2(3) . . . . ?
C72 C12 C39 C184 -2(4) . . . . ?
C72 C49 C50 O10 -2(3) . . . . ?
C72 C49 C50 C100 177.5(16) . . . . ?
C72 C49 C69 C41 -174.3(17) . . . . ?
C72 C49 C69 C117 8(3) . . . . ?
C72 C177 C178 C179 -159.2(19) . . . . ?
C72 C177 C178 C183 20.8(18) . . . . ?
C73 C74 C106 C169 179(2) . . . . ?
C74 C47 C131 C125 179(2) . . . . ?
C74 C47 C131 C132 -3(3) . . . . ?
C74 C106 C169 C132 2(3) . . . . ?
C75 C3 C14 C44 2(3) . . . . ?
C76 C70 C161 C147 180(2) . . . . ?
C76 C70 C161 C164 -3(4) . . . . ?
C77 C38 C53 C7 7(2) . . . . ?
C77 C38 C53 C29 -172.1(14) . . . . ?
C77 C61 C92 C7 1(3) . . . . ?
C78 C36 C64 C55 -177.3(16) . . . . ?
C78 C36 C64 C108 2(2) . . . . ?
C79 C93 C95 C82 178.0(19) . . . . ?
C80 C25 C32 C11 -177(2) . . . . ?
C80 C25 C32 C70 0(3) . . . . ?
C80 C25 C45 C81 179.8(19) . . . . ?
C80 C147 C161 C70 5(4) . . . . ?
C80 C147 C161 C164 -172(2) . . . . ?
C82 C30 C40 C8 -4(2) . . . . ?
C82 C30 C40 C22 -177.5(15) . . . . ?
C83 C103 C158 C112 -179(2) . . . . ?
C84 C6 C18 C9 4(2) . . . . ?
C84 C6 C18 C29 -171.8(16) . . . . ?
C84 C6 C62 C94 9(3) . . . . ?
C84 C134 C135 C94 -5(3) . . . . ?
C85 C24 C27 C8 172.2(17) . . . . ?
C85 C24 C27 C90 -4(3) . . . . ?
C86 C43 C88 C28 175.7(16) . . . . ?
C86 C43 C88 C141 -4(3) . . . . ?
C86 C96 C98 C141 4(3) . . . . ?
C87 C90 C115 C79 179(2) . . . . ?
C88 C28 C44 C14 -175.5(16) . . . . ?
C88 C28 C44 C111 2(3) . . . . ?
C88 C28 C54 C26 -9(3) . . . . ?
C88 C28 C54 C75 179.8(15) . . . . ?
C88 C43 C86 C96 1(3) . . . . ?
C88 C141 C150 C111 3(3) . . . . ?
C89 C56 C59 C105 -1(3) . . . . ?
C89 C56 C71 C26 174.3(17) . . . . ?
C89 C56 C71 C103 -2(3) . . . . ?
C89 C112 C158 C103 -7(4) . . . . ?
C90 C87 C137 C85 0(3) . . . . ?
C91 C16 C38 C53 3(3) . . . . ?
C91 C16 C38 C77 -177.2(16) . . . . ?
C91 C16 C66 C122 -1(2) . . . . ?
C91 C16 C66 C136 179.8(17) . . . . ?
C91 C128 C149 C122 -2(3) . . . . ?
C92 C7 C53 C29 173.5(14) . . . . ?
C92 C7 C53 C38 -6(2) . . . . ?
C92 C61 C77 C38 1(3) . . . . ?
C92 C61 C77 C155 177.9(17) . . . . ?
C93 C8 C27 C24 174.6(18) . . . . ?
C93 C8 C27 C90 -10(3) . . . . ?
C93 C8 C40 C22 176.5(16) . . . . ?
C93 C8 C40 C30 4(2) . . . . ?
C93 C79 C115 C90 -3(3) . . . . ?
C96 C98 C141 C88 -7(3) . . . . ?
C96 C98 C141 C150 177.1(19) . . . . ?
C98 C141 C150 C111 178.9(18) . . . . ?
C100 C21 C41 C67 177.7(16) . . . . ?
C100 C21 C41 C69 0(3) . . . . ?
C101 C31 C110 C97 176(2) . . . . ?
C105 C99 C154 C89 0(4) . . . . ?
C107 C15 C31 C101 -3(3) . . . . ?
C107 C15 C31 C110 177(2) . . . . ?
C107 C114 C156 C101 3(4) . . . . ?
C108 C172 C173 C78 10(4) . . . . ?
C110 C31 C101 C156 -174(2) . . . . ?
C112 C89 C154 C99 180(3) . . . . ?
C113 C9 C18 C6 -4(3) . . . . ?
C113 C9 C18 C29 172.8(17) . . . . ?
C113 C9 C52 C35 -175.2(17) . . . . ?
C115 C79 C93 C8 3(3) . . . . ?
C115 C79 C93 C95 -175(2) . . . . ?
C116 C117 C118 C119 0.0 . . . . ?
C117 C116 C121 C120 0.0 . . . . ?
C117 C116 C152 C67 11(3) . . . . ?
C117 C118 C119 C120 0.0 . . . . ?
C118 C119 C120 C121 0.0 . . . . ?
C119 C120 C121 C116 0.0 . . . . ?
C121 C116 C117 C69 177.0(15) . . . . ?
C121 C116 C117 C118 0.0 . . . . ?
C121 C116 C152 C67 179.0(16) . . . . ?
C122 C66 C136 C155 177.4(19) . . . . ?
C124 C108 C172 C173 175(2) . . . . ?
C125 C131 C132 C144 2(4) . . . . ?
C125 C131 C132 C169 179(2) . . . . ?
C125 C151 C168 C144 -13(5) . . . . ?
C126 C23 C63 C34 176.5(18) . . . . ?
C126 C23 C63 C160 4(3) . . . . ?
C126 C140 C163 C160 -8(4) . . . . ?
C126 C157 C162 C170 1(4) . . . . ?
C130 C140 C163 C160 176(2) . . . . ?
C131 C47 C74 C73 -178.7(18) . . . . ?
C131 C47 C74 C106 4(3) . . . . ?
C131 C125 C151 C168 12(5) . . . . ?
C131 C132 C144 C168 -3(5) . . . . ?
C131 C132 C169 C106 0(4) . . . . ?
C132 C144 C168 C151 8(5) . . . . ?
C134 C84 C148 C113 178(2) . . . . ?
C136 C66 C122 C149 -180(2) . . . . ?
C137 C87 C90 C27 -1(3) . . . . ?
C137 C87 C90 C115 176(2) . . . . ?
C140 C126 C157 C162 -8(4) . . . . ?
C140 C130 C170 C162 -11(5) . . . . ?
C144 C132 C169 C106 177(2) . . . . ?
C147 C161 C164 C142 -179(3) . . . . ?
C148 C84 C134 C135 -174(2) . . . . ?
C151 C125 C131 C47 173(3) . . . . ?
C151 C125 C131 C132 -6(4) . . . . ?
C152 C116 C117 C69 -14.6(17) . . . . ?
C152 C116 C117 C118 168.5(16) . . . . ?
C152 C116 C121 C120 -168.3(16) . . . . ?
C154 C89 C112 C158 -176(2) . . . . ?
C154 C99 C105 C59 2(4) . . . . ?
C157 C126 C140 C130 7(4) . . . . ?
C157 C126 C140 C163 -169(2) . . . . ?
C157 C162 C170 C130 10(5) . . . . ?
C161 C70 C76 C171 3(4) . . . . ?
C164 C142 C171 C76 4(4) . . . . ?
C169 C132 C144 C168 180(3) . . . . ?
C170 C130 C140 C126 2(4) . . . . ?
C170 C130 C140 C163 179(3) . . . . ?
C171 C142 C164 C161 -4(4) . . . . ?
C172 C108 C124 C102 179(2) . . . . ?
C174 C175 C176 C177 0.0 . . . . ?
C174 C175 C176 C184 -178.8(18) . . . . ?
C174 C179 C180 C181 180.0 . . . . ?
C175 C174 C179 C178 0.0 . . . . ?
C175 C174 C179 C180 180.0 . . . . ?
C175 C176 C177 C72 162.4(16) . . . . ?
C175 C176 C177 C178 0.0 . . . . ?
C175 C176 C184 C39 -158(2) . . . . ?
C176 C177 C178 C179 0.0 . . . . ?
C176 C177 C178 C183 180.0 . . . . ?
C177 C176 C184 C39 23(3) . . . . ?
C177 C178 C179 C174 0.0 . . . . ?
C177 C178 C179 C180 180.0 . . . . ?
C177 C178 C183 C182 180.0 . . . . ?
C178 C179 C180 C181 0.0 . . . . ?
C179 C174 C175 C176 0.0 . . . . ?
C179 C178 C183 C182 0.0 . . . . ?
C179 C180 C181 C182 0.0 . . . . ?
C180 C181 C182 C183 0.0 . . . . ?
C181 C182 C183 C178 0.0 . . . . ?
C183 C178 C179 C174 180.0 . . . . ?
C183 C178 C179 C180 0.0 . . . . ?
C184 C176 C177 C72 -18.8(19) . . . . ?
C184 C176 C177 C178 178.7(19) . . . . ?
C187 N9 C186 N1 -16(4) . . . . ?
C187 N9 C186 N8 151(4) . . . . ?
C188 N8 C186 N1 -24(5) . . . . ?
C188 N8 C186 N9 168(4) . . . . ?
C189 N8 C186 N1 136(4) . . . . ?
C189 N8 C186 N9 -32(5) . . . . ?
C190 N9 C186 N1 141(4) . . . . ?
C190 N9 C186 N8 -52(5) . . . . ?
C109 N10 C123 N2 -18(3) . . . . ?
C109 N10 C123 N7 156(2) . . . . ?
C138 N10 C123 N2 146(2) . . . . ?
C138 N10 C123 N7 -40(3) . . . . ?
C139 N7 C123 N2 148(2) . . . . ?
C139 N7 C123 N10 -26(3) . . . . ?
C146 N7 C123 N2 -22(3) . . . . ?
C146 N7 C123 N10 164(2) . . . . ?
C129 N11 C165 N3 2(5) . . . . ?
C129 N11 C165 N12 -144(3) . . . . ?
C143 N12 C165 N3 -134(3) . . . . ?
C143 N12 C165 N11 13(5) . . . . ?
C153 N11 C165 N3 -161(3) . . . . ?
C153 N11 C165 N12 53(5) . . . . ?
C166 N12 C165 N3 51(4) . . . . ?
C166 N12 C165 N11 -163(3) . . . . ?
C127 N6 C104 N4 -18(3) . . . . ?
C127 N6 C104 N5 166(2) . . . . ?
C133 N5 C104 N4 140(2) . . . . ?
C133 N5 C104 N6 -43(3) . . . . ?
C145 N6 C104 N4 152(2) . . . . ?
C145 N6 C104 N5 -25(3) . . . . ?
C167 N5 C104 N4 -25(3) . . . . ?
C167 N5 C104 N6 151.6(19) . . . . ?

loop_
_smtbx_masks_void_nr
_smtbx_masks_void_average_x
_smtbx_masks_void_average_y
_smtbx_masks_void_average_z
_smtbx_masks_void_volume
_smtbx_masks_void_count_electrons
_smtbx_masks_void_content
1 0.370 0.055 0.120 805.9 167.7 '4 CH2Cl2'
2 0.130 -0.055 0.620 805.9 169.1 '4 CH2Cl2'
3 -0.105 0.188 0.231 40.9 13.9 '1.5 H2O'
4 -0.130 0.445 0.880 805.9 165.4 '4 CH2Cl2'
5 -0.370 0.555 0.380 805.9 171.2 '4 CH2Cl2'
6 0.105 0.688 0.269 40.9 14.3 '1.5 H2O'
7 0.395 0.312 0.769 40.9 14.0 '1.5 H2O'
8 0.605 0.812 0.731 40.9 14.0 '1.5 H2O'
